data_1565982
loop_
_publ_author_name
'Li, Guoping'
'Feng, Liang-Wen'
'Mukherjee, Subhrangsu'
'Jones, Leighton O.'
'Jacobberger, Robert M.'
'Huang, Wei'
'Young, Ryan M.'
'Pankow, Robert M.'
'Zhu, Weigang'
'Lu, Norman'
'Kohlstedt, Kevin L.'
'Sangwan, Vinod K.'
'Wasielewski, Michael R.'
'Hersam, Mark C.'
'Schatz, George C.'
'DeLongchamp, Dean M.'
'Facchetti, Antonio'
'Marks, Tobin J.'

_publ_section_title
;
 Non-fullerene acceptors with direct and indirect hexa-fluorination afford
 &gt;17% efficiency in polymer solar cells
;
_journal_issue 2
_journal_name_full 'Energy &amp; Environmental Science'
_journal_page_first 645
_journal_page_last 659
_journal_paper_doi 10.1039/D1EE03225A
_journal_volume 15
_journal_year 2022
_chemical_formula_moiety 'C98 H102 F6 N8 O2 S5'
_chemical_formula_sum 'C98 H102 F6 N8 O2 S5'
_chemical_formula_weight 1698.17
_space_group_crystal_system monoclinic
_space_group_IT_number 13
_space_group_name_Hall '-P 2yc'
_space_group_name_H-M_alt 'P 1 2/c 1'
_atom_sites_solution_hydrogens geom
_atom_sites_solution_primary dual
_audit_creation_date 2020-09-01
_audit_creation_method
;
Olex2 1.2
(compiled 2018.05.29 svn.r3508 for OlexSys, GUI svn.r5506)
;
_audit_update_record
;
2021-09-13 deposited with the CCDC.	2021-12-14 downloaded from the CCDC.
;
_cell_angle_alpha 90
_cell_angle_beta 93.2500(10)
_cell_angle_gamma 90
_cell_formula_units_Z 10
_cell_length_a 24.0563(4)
_cell_length_b 25.5964(4)
_cell_length_c 43.2943(7)
_cell_measurement_reflns_used 32365
_cell_measurement_temperature 99.99(10)
_cell_measurement_theta_max 50.2930
_cell_measurement_theta_min 2.5270
_cell_volume 26615.8(7)
_computing_cell_refinement 'CrysAlisPro 1.171.40.75a (Rigaku OD, 2020)'
_computing_data_collection 'CrysAlisPro 1.171.40.75a (Rigaku OD, 2020)'
_computing_data_reduction 'CrysAlisPro 1.171.40.75a (Rigaku OD, 2020)'
_computing_molecular_graphics 'Olex2 (Dolomanov et al., 2009)'
_computing_publication_material 'Olex2 (Dolomanov et al., 2009)'
_computing_structure_refinement 'XL (Sheldrick, 2008)'
_computing_structure_solution 'XT (Sheldrick, 2015)'
_diffrn_ambient_environment N~2~
_diffrn_ambient_temperature 99.99(10)
_diffrn_detector 'Hybrid Pixel Array Detector'
_diffrn_detector_area_resol_mean 10.0000
_diffrn_detector_type HyPix
_diffrn_measured_fraction_theta_full 0.983
_diffrn_measured_fraction_theta_max 0.983
_diffrn_measurement_details
;
List of Runs (angles in degrees, time in seconds):

  # Type    Start    End  Width  t~exp~   \w     \q     \k     \f   Frames
#--------------------------------------------------------------------------
  1  \w    -13.00  13.00   0.50   20.00    --   -0.08  17.00-172.00   52
  2  \w     45.00  71.00   0.50   20.00    --   -0.08  17.00-172.00   52
  3  \w     -1.00  27.00   0.50   50.00    --   55.50 -17.00  17.00   56
  4  \w     42.00 129.00   0.50   50.00    --   55.50  17.00-172.00  174
  5  \w   -120.00 -64.00   0.50   50.00    --  -55.65 -17.00  17.00  112
  6  \w    -23.00   2.00   0.50   50.00    --  -55.65  17.00-172.00   50
  7  \w    -35.00 -10.00   0.50   20.00    --   -0.08 -17.00  17.00   50
  8  \w      7.00  33.00   0.50   20.00    --   -0.08 -99.00-120.00   52
  9  \w     19.00  45.00   0.50   50.00    --   55.50-125.00 -90.00   52
 10  \w     -1.00  43.00   0.50   50.00    --   55.50 -37.00 -30.00   88
 11  \w     34.00  91.00   0.50   50.00    --   55.50-125.00   0.00  114
 12  \w     34.00 102.00   0.50   50.00    --   55.50-125.00  30.00  136
 13  \w      6.00  68.00   0.50   50.00    --   55.50 -57.00   0.00  124
 14  \w    -19.00  19.00   0.50   50.00    --   55.50 -19.00-120.00   76
 15  \w    -16.00  61.00   0.50   50.00    --   55.50 -57.00 -90.00  154
;
_diffrn_measurement_device 'four-circle diffractometer'
_diffrn_measurement_device_type 'XtaLAB Synergy R, DW system, HyPix'
_diffrn_measurement_method '\w scans'
_diffrn_orient_matrix_type 'CrysAlisPro convention (1999,Acta A55,543-557)'
_diffrn_orient_matrix_UB_11 0.0054097000
_diffrn_orient_matrix_UB_12 -0.0027840000
_diffrn_orient_matrix_UB_13 0.0355991000
_diffrn_orient_matrix_UB_21 -0.0623820000
_diffrn_orient_matrix_UB_22 0.0128211000
_diffrn_orient_matrix_UB_23 0.0013655000
_diffrn_orient_matrix_UB_31 -0.0137990000
_diffrn_orient_matrix_UB_32 -0.0587365000
_diffrn_orient_matrix_UB_33 -0.0014287000
_diffrn_radiation_monochromator mirror
_diffrn_radiation_probe x-ray
_diffrn_radiation_type CuK\a
_diffrn_radiation_wavelength 1.54184
_diffrn_reflns_av_R_equivalents 0.0285
_diffrn_reflns_av_unetI/netI 0.0298
_diffrn_reflns_Laue_measured_fraction_full 0.983
_diffrn_reflns_Laue_measured_fraction_max 0.983
_diffrn_reflns_limit_h_max 24
_diffrn_reflns_limit_h_min -22
_diffrn_reflns_limit_k_max 13
_diffrn_reflns_limit_k_min -26
_diffrn_reflns_limit_l_max 44
_diffrn_reflns_limit_l_min -42
_diffrn_reflns_number 107376
_diffrn_reflns_point_group_measured_fraction_full 0.983
_diffrn_reflns_point_group_measured_fraction_max 0.983
_diffrn_reflns_theta_full 51.863
_diffrn_reflns_theta_max 51.863
_diffrn_reflns_theta_min 2.523
_diffrn_source 'Rotating-anode X-ray tube'
_diffrn_source_type 'Rigaku (Cu) X-ray Source'
_exptl_absorpt_coefficient_mu 1.454
_exptl_absorpt_correction_T_max 1.00000
_exptl_absorpt_correction_T_min 0.27578
_exptl_absorpt_correction_type multi-scan
_exptl_absorpt_process_details
;
CrysAlisPro 1.171.40.75a (Rigaku Oxford Diffraction, 2020)
Empirical absorption correction using spherical harmonics,
 implemented in SCALE3 ABSPACK scaling algorithm.
;
_exptl_crystal_colour black
_exptl_crystal_colour_primary black
_exptl_crystal_density_diffrn 1.059
_exptl_crystal_description block
_exptl_crystal_F_000 8960
_exptl_crystal_recrystallization_method 'The material was recrystallised from --- by as supplied'
_exptl_crystal_size_max 0.163
_exptl_crystal_size_mid 0.11
_exptl_crystal_size_min 0.07
_refine_diff_density_max 0.773
_refine_diff_density_min -0.486
_refine_diff_density_rms 0.111
_refine_ls_extinction_method none
_refine_ls_goodness_of_fit_ref 1.783
_refine_ls_hydrogen_treatment constr
_refine_ls_matrix_type full
_refine_ls_number_parameters 2700
_refine_ls_number_reflns 29121
_refine_ls_number_restraints 4611
_refine_ls_restrained_S_all 1.750
_refine_ls_R_factor_all 0.2087
_refine_ls_R_factor_gt 0.1694
_refine_ls_shift/su_max 0.000
_refine_ls_shift/su_mean 0.000
_refine_ls_structure_factor_coef Fsqd
_refine_ls_weighting_details 'w=1/[\s^2^(Fo^2^)+(0.2000P)^2^] where P=(Fo^2^+2Fc^2^)/3'
_refine_ls_weighting_scheme calc
_refine_ls_wR_factor_gt 0.4542
_refine_ls_wR_factor_ref 0.4809
_reflns_Friedel_coverage 0.000
_reflns_number_gt 15632
_reflns_number_total 29121
_reflns_threshold_expression 'I > 2\s(I)'
_cod_data_source_file d1ee03225a2.cif
_cod_data_source_block cx1994
_cod_depositor_comments 'Adding full bibliography for 1565981--1565982.cif.'
_cod_database_code 1565982
_shelx_shelxl_version_number 2017/1
_chemical_oxdiff_formula C98H104F6N8O2S5
_shelx_space_group_comment
;
The symmetry employed for this shelxl refinement is uniquely defined
by the following loop, which should always be used as a source of
symmetry information in preference to the above space-group names.
They are only intended as comments.
;
_shelx_estimated_absorpt_t_max 0.905
_shelx_estimated_absorpt_t_min 0.797
_reflns_odcompleteness_completeness 99.83
_reflns_odcompleteness_iscentric 1
_reflns_odcompleteness_theta 50.38
_olex2_refinement_description
;
1. Fixed Uiso
 At 1.2 times of:
  All C(H) groups, All C(H,H) groups
 At 1.5 times of:
  All C(H,H,H) groups
2. Restrained distances
 C53-C10 = C54-C53 = C55-C54 = C56-C55 = C57-C56 = C58-C57 = C59-C58 = C60-C59
 = C61-C60 = C62-C61 = C63-C62 = C65-C64 = C72-C65 = C73-C72 = C74-C73 = C75-
 C74 = C66-C65 = C67-C66 = C68-C67 = C69-C68 = C70-C69 = C71-C70 = C77-C76 =
 C84-C77 = C78-C77 = C79-C78 = C80-C79 = C81-C80 = C82-C81 = C83-C82 = C85-C84 =
  C86-C85 = C87-C86 = C88-C1 = C89-C88 = C90-C89 = C91-C90 = C92-C91 = C93-C92 =
  C94-C93 = C95-C94 = C96-C95 = C97-C96 = C98-C97
 1.54 with sigma of 0.02
 C96-C98 = C95-C97 = C92-C94 = C93-C91 = C90-C88 = C89-C1 = C87-C85 = C86-C84 =
  C83-C81 = C82-C80 = C79-C77 = C76-C78 = C75-C73 = C74-C72 = C71-C69 = C70-C68
 = C67-C65 = C66-C64 = C61-C63 = C62-C60 = C59-C57 = C58-C56 = C55-C53 = C54-C10
 2.4 with sigma of 0.02
 C53A-C10A = C54A-C53A = C55A-C54A = C56A-C55A = C57A-C56A = C58A-C57A = C59A-
 C58A = C60A-C59A = C61A-C60A = C62A-C61A = C63A-C62A = C71A-C70A = C70A-C69A =
 C69A-C68A = C68A-C67A = C67A-C66A = C66A-C65A = C72A-C65A = C73A-C72A = C74A-
 C73A = C75A-C74A = C65A-C64A = C77A-C76A = C78A-C77A = C79A-C78A = C80A-C79A =
 C81A-C80A = C83A-C82A = C82A-C81A = C84A-C77A = C85A-C84A = C86A-C85A = C87A-
 C86A = C88A-C1A = C89A-C88A = C90A-C89A = C91A-C90A = C92A-C91A = C93A-C92A =
 C94A-C93A = C95A-C94A = C96A-C95A = C97A-C96A = C98A-C97A
 1.54 with sigma of 0.02
 C63A-C61A = C62A-C60A = C59A-C57A = C58A-C56A = C55A-C53A = C10A-C54A = C73A-
 C75A = C74A-C72A = C64A-C66A = C65A-C67A = C68A-C70A = C71A-C69A = C87A-C85A =
 C86A-C84A = C83A-C81A = C82A-C80A = C79A-C77A = C78A-C76A = C98A-C96A = C97A-
 C95A = C94A-C92A = C93A-C91A = C90A-C88A = C89A-C1A
 2.4 with sigma of 0.02
 C39B-C38B = C40B-C39B = C41B-C40B = C42B-C41B = C43B-C42B = C44B-C43B = C45B-
 C44B = C46B-C39B = C47B-C46B = C48B-C47B = C49B-C48B = C5B-C27B = C28B-C27B =
 C29B-C28B = C30B-C29B = C31B-C30B = C32B-C31B = C33B-C32B = C34B-C33B = C35B-
 C34B = C36B-C35B = C37B-C36B
 1.54 with sigma of 0.02
 C49B-C47B = C48B-C46B = C45B-C43B = C44B-C42B = C41B-C39B = C40B-C38B = C37B-
 C35B = C36B-C34B = C33B-C31B = C32B-C30B = C29B-C27B = C28B-C5B
 2.4 with sigma of 0.02
 C80-C78
 2.4 with sigma of 0.02
3. Uiso/Uaniso restraints and constraints
All non-hydrogen atoms have similar U: within 2A with sigma of 0.04 and sigma
for terminal atoms of 0.08
4. Rigid body (RIGU) restrains
 All non-hydrogen atoms
 with sigma for 1-2 distances of 0.001 and sigma for 1-3 distances of 0.001
5. Others
 Sof(F3E)=1-FVAR(1)
 Sof(F3A)=FVAR(1)
 Sof(F1B)=1-FVAR(2)
 Sof(F05C)=FVAR(2)
 Sof(F3D)=1-FVAR(3)
 Sof(F3)=FVAR(3)
 Sof(F4)=1-FVAR(4)
 Sof(F4D)=FVAR(4)
 Sof(F4A)=1-FVAR(5)
 Sof(F4E)=FVAR(5)
6.a Ternary CH refined with riding coordinates:
 C65(H65), C77(H77), C65A(H65A), C77A(H77A), C39B(H39B)
6.b Secondary CH2 refined with riding coordinates:
 C53(H53A,H53B), C54(H54A,H54B), C55(H55A,H55B), C56(H56A,H56B), C57(H57A,
 H57B), C58(H58A,H58B), C59(H59A,H59B), C60(H60A,H60B), C61(H61A,H61B),
 C62(H62A,H62B), C64(H64A,H64B), C66(H66A,H66B), C67(H67A,H67B), C68(H68A,H68B),
  C69(H69A,H69B), C70(H70A,H70B), C72(H72A,H72B), C73(H73A,H73B), C74(H74A,
 H74B), C76(H76A,H76B), C78(H78A,H78B), C79(H79A,H79B), C80(H80A,H80B),
 C81(H81A,H81B), C82(H82A,H82B), C84(H84A,H84B), C85(H85A,H85B), C86(H86A,H86B),
  C88(H88A,H88B), C89(H89A,H89B), C90(H90A,H90B), C91(H91A,H91B), C92(H92A,
 H92B), C93(H93A,H93B), C94(H94A,H94B), C95(H95A,H95B), C96(H96A,H96B),
 C97(H97A,H97B), C53A(H53C,H53D), C54A(H54C,H54D), C55A(H55C,H55D), C56A(H56C,
 H56D), C57A(H57C,H57D), C58A(H58C,H58D), C59A(H59C,H59D), C60A(H60C,H60D),
 C61A(H61C,H61D), C62A(H62C,H62D), C64A(H64C,H64D), C66A(H66C,H66D), C67A(H67C,
 H67D), C68A(H68C,H68D), C69A(H69C,H69D), C70A(H70C,H70D), C72A(H72C,H72D),
 C73A(H73C,H73D), C74A(H74C,H74D), C76A(H76C,H76D), C78A(H78C,H78D), C79A(H79C,
 H79D), C80A(H80C,H80D), C81A(H81C,H81D), C82A(H82C,H82D), C84A(H84C,H84D),
 C85A(H85C,H85D), C86A(H86C,H86D), C88A(H88C,H88D), C89A(H89C,H89D), C90A(H90C,
 H90D), C91A(H91C,H91D), C92A(H92C,H92D), C93A(H93C,H93D), C94A(H94C,H94D),
 C95A(H95C,H95D), C96A(H96C,H96D), C97A(H97C,H97D), C27B(H27A,H27B), C28B(H28A,
 H28B), C29B(H29A,H29B), C30B(H30B,H30C), C31B(H31A,H31B), C32B(H32A,H32B),
 C33B(H33A,H33B), C34B(H34A,H34B), C35B(H35A,H35B), C36B(H36B,H36C), C38B(H38A,
 H38B), C40B(H40B,H40C), C41B(H41A,H41B), C42B(H42A,H42B), C43B(H43A,H43B),
 C44B(H44A,H44B), C46B(H46A,H46B), C47B(H47B,H47C), C48B(H48A,H48B)
6.c Me refined with riding coordinates:
 C63(H63A,H63B,H63C), C71(H71A,H71B,H71C), C75(H75A,H75B,H75C), C83(H83A,H83B,
 H83C), C87(H87A,H87B,H87C), C98(H98A,H98B,H98C), C63A(H63D,H63E,H63F),
 C71A(H71D,H71E,H71F), C75A(H75D,H75E,H75F), C83A(H83D,H83E,H83F), C87A(H87D,
 H87E,H87F), C98A(H98D,H98E,H98F), C37B(H37A,H37B,H37C), C45B(H45A,H45B,H45C),
 C49B(H49A,H49B,H49C)
6.d Aromatic/amide H refined with riding coordinates:
 C19(H19), C23(H23), C30(H30), C36(H36), C40(H40), C47(H47), C19A(H19A),
 C23A(H23A), C30A(H30A), C36A(H36A), C40A(H40A), C47A(H47A), C10B(H10B),
 C14B(H14B), C21B(H21B)
6.e Fitted hexagon refined as free rotating group:
 C46(C41,C42,C43,C44,C45), C24A(C25A,C26A,C27A,C28A,C29A)
;
_olex2_diffrn_ambient_temperature_device 'Oxford Cryosystems'
_olex2_exptl_crystal_mounting_method 'The crystal was mounted on a   with Paratone oil'
_olex2_submission_original_sample_id cx1994
_olex2_submission_special_instructions 'No special instructions were received'
_oxdiff_exptl_absorpt_empirical_details
;
Empirical correction (ABSPACK) includes:
- Absorption correction using spherical harmonics
- Frame scaling
;
_oxdiff_exptl_absorpt_empirical_full_max 2.111
_oxdiff_exptl_absorpt_empirical_full_min 0.596

loop_
_space_group_symop_operation_xyz
'x, y, z'
'-x, y, -z+1/2'
'-x, -y, -z'
'x, -y, z-1/2'

loop_
_atom_site_label
_atom_site_type_symbol
_atom_site_fract_x
_atom_site_fract_y
_atom_site_fract_z
_atom_site_U_iso_or_equiv
_atom_site_adp_type
_atom_site_occupancy
_atom_site_site_symmetry_order
_atom_site_calc_flag
_atom_site_refinement_flags_posn
_atom_site_refinement_flags_adp
_atom_site_refinement_flags_occupancy
_atom_site_disorder_assembly
_atom_site_disorder_group
S1 S 0.28534(11) 0.33271(9) 0.58030(6) 0.1398(8) Uani 1 1 d . U . . .
S2 S 0.11615(11) 0.33332(10) 0.49910(6) 0.1402(8) Uani 1 1 d . U . . .
S3 S 0.05293(9) 0.14371(10) 0.47277(5) 0.1306(8) Uani 1 1 d . U . . .
S4 S 0.09918(9) -0.00678(10) 0.50362(6) 0.1352(8) Uani 1 1 d . U . . .
S5 S 0.36994(10) 0.21795(10) 0.63470(6) 0.1443(9) Uani 1 1 d . U . . .
F1 F 0.0725(4) -0.4365(3) 0.4797(2) 0.242(3) Uani 1 1 d . U . . .
F2 F 0.1492(4) -0.4077(3) 0.5214(2) 0.233(3) Uani 1 1 d . U . . .
F3 F 0.1630(4) -0.3047(4) 0.5384(3) 0.189(4) Uani 0.693(12) 1 d . U . . .
F3D F 0.0146(11) -0.3648(8) 0.4501(6) 0.178(6) Uani 0.307(12) 1 d . U . . .
F4 F 0.5677(8) 0.0283(7) 0.7382(4) 0.259(8) Uani 0.537(14) 1 d . U . . .
F4D F 0.6689(8) 0.1929(9) 0.7897(4) 0.251(8) Uani 0.463(14) 1 d . U . . .
F5 F 0.6467(7) 0.0199(6) 0.7818(4) 0.424(10) Uani 1 1 d . U . . .
F6 F 0.7036(7) 0.1026(6) 0.8072(4) 0.436(10) Uani 1 1 d . U . . .
O1 O 0.1026(3) -0.1089(3) 0.51159(16) 0.154(2) Uani 1 1 d . U . . .
O2 O 0.4511(3) 0.1693(3) 0.66655(18) 0.173(3) Uani 1 1 d . U . . .
N1 N 0.1687(3) 0.3285(3) 0.52428(17) 0.141(2) Uani 1 1 d . U . . .
N2 N 0.0986(3) 0.2731(3) 0.49526(15) 0.1262(18) Uani 1 1 d . U . . .
N3 N 0.1639(3) 0.1123(3) 0.53791(19) 0.152(2) Uani 1 1 d . U . . .
N4 N 0.2512(3) 0.1852(3) 0.58118(18) 0.149(2) Uani 1 1 d . U . . .
N5 N -0.0764(5) -0.0753(4) 0.4050(3) 0.195(4) Uani 1 1 d . U . . .
N6 N -0.0683(8) -0.2401(5) 0.4023(4) 0.318(9) Uani 1 1 d . U . . .
N7 N 0.4966(4) 0.4056(5) 0.6914(3) 0.176(4) Uani 1 1 d . U . . .
N8 N 0.6057(4) 0.3475(4) 0.7614(2) 0.185(4) Uani 1 1 d . U . . .
C1 C 0.3751(4) 0.3205(4) 0.6273(2) 0.147(3) Uani 1 1 d D U . . .
C2 C 0.3307(4) 0.3010(4) 0.6075(2) 0.132(2) Uani 1 1 d . U . . .
C3 C 0.2548(4) 0.2715(4) 0.5714(2) 0.126(2) Uani 1 1 d . U . . .
C4 C 0.2118(4) 0.2514(4) 0.5524(2) 0.131(2) Uani 1 1 d . U . . .
C5 C 0.1739(4) 0.2765(4) 0.53012(19) 0.124(2) Uani 1 1 d . U . . .
C6 C 0.1337(3) 0.2457(4) 0.51389(19) 0.122(2) Uani 1 1 d . U . . .
C7 C 0.1325(4) 0.1912(4) 0.5181(2) 0.135(3) Uani 1 1 d . U . . .
C8 C 0.1042(4) 0.1501(4) 0.5023(2) 0.133(3) Uani 1 1 d . U . . .
C9 C 0.0571(3) 0.0785(4) 0.47636(19) 0.127(2) Uani 1 1 d . U . . .
C10 C 0.0309(3) 0.0359(4) 0.46073(19) 0.135(2) Uani 1 1 d D U . . .
C11 C 0.0472(3) -0.0121(4) 0.4734(2) 0.133(2) Uani 1 1 d . U . . .
C12 C 0.0964(3) 0.0593(4) 0.4997(2) 0.134(2) Uani 1 1 d . U . . .
C13 C 0.1222(4) 0.1052(4) 0.5142(2) 0.137(3) Uani 1 1 d . U . . .
C14 C 0.1724(4) 0.1642(4) 0.5402(2) 0.149(3) Uani 1 1 d . U . . .
C15 C 0.2107(4) 0.1978(4) 0.5583(2) 0.141(3) Uani 1 1 d . U . . .
C16 C 0.2789(4) 0.2328(4) 0.5878(2) 0.129(2) Uani 1 1 d . U . . .
C17 C 0.3243(4) 0.2477(4) 0.6089(2) 0.135(3) Uani 1 1 d . U . . .
C18 C 0.4013(4) 0.2788(4) 0.6445(2) 0.137(3) Uani 1 1 d . U . . .
C19 C 0.0273(4) -0.0618(4) 0.4615(2) 0.134(2) Uani 1 1 d . U . . .
H19 H 0.000860 -0.057311 0.444582 0.160 Uiso 1 1 calc R . . . .
C20 C 0.0357(4) -0.1124(4) 0.4678(2) 0.132(2) Uani 1 1 d . U . . .
C21 C 0.0084(4) -0.1579(4) 0.4523(2) 0.144(3) Uani 1 1 d . U . . .
C22 C 0.0312(4) -0.2049(4) 0.4659(2) 0.136(2) Uani 1 1 d . U . . .
C23 C 0.0243(4) -0.2564(4) 0.4612(3) 0.148(3) Uani 1 1 d . U . . .
H23 H -0.003435 -0.267232 0.446083 0.178 Uiso 1 1 calc R . . . .
C24 C 0.0543(5) -0.2938(4) 0.4766(3) 0.154(3) Uani 1 1 d . U . . .
C25 C 0.0459(6) -0.3506(5) 0.4695(4) 0.174(3) Uani 1 1 d . U . . .
C26 C 0.0801(7) -0.3832(6) 0.4859(4) 0.187(4) Uani 1 1 d . U . . .
C27 C 0.1202(6) -0.3704(6) 0.5083(4) 0.183(4) Uani 1 1 d . U . . .
C28 C 0.1257(6) -0.3215(6) 0.5160(3) 0.176(3) Uani 1 1 d . U . . .
C29 C 0.0941(5) -0.2799(4) 0.5010(3) 0.152(3) Uani 1 1 d . U . . .
C30 C 0.1011(4) -0.2275(4) 0.5072(2) 0.140(2) Uani 1 1 d . U . . .
H30 H 0.126451 -0.216687 0.523578 0.168 Uiso 1 1 calc R . . . .
C31 C 0.0718(4) -0.1911(4) 0.4901(2) 0.138(2) Uani 1 1 d . U . . .
C32 C 0.0738(4) -0.1349(4) 0.4917(2) 0.131(2) Uani 1 1 d . U . . .
C33 C -0.0312(5) -0.1560(5) 0.4287(3) 0.177(4) Uani 1 1 d . U . . .
C34 C -0.0541(6) -0.1096(6) 0.4149(3) 0.184(5) Uani 1 1 d . U . . .
C35 C -0.0508(7) -0.2040(6) 0.4143(4) 0.228(6) Uani 1 1 d . U . . .
C36 C 0.4450(4) 0.2873(4) 0.6658(2) 0.135(3) Uani 1 1 d . U . . .
H36 H 0.454290 0.323219 0.668209 0.163 Uiso 1 1 calc R . . . .
C37 C 0.4788(3) 0.2542(4) 0.6846(2) 0.134(2) Uani 1 1 d . U . . .
C38 C 0.5211(3) 0.2718(4) 0.7081(2) 0.137(2) Uani 1 1 d . U . . .
C39 C 0.5462(4) 0.2229(5) 0.7216(2) 0.146(3) Uani 1 1 d . U . . .
C40 C 0.5892(4) 0.2162(5) 0.7453(2) 0.163(3) Uani 1 1 d . U . . .
H40 H 0.607576 0.245264 0.754915 0.195 Uiso 1 1 calc R . . . .
C46 C 0.5778(3) 0.1219(4) 0.73827(19) 0.178(3) Uani 1 1 d . U . . .
C41 C 0.6035(4) 0.1638(3) 0.7538(2) 0.193(4) Uani 1 1 d G U . . .
C42 C 0.6427(5) 0.1547(4) 0.7780(2) 0.250(6) Uani 1 1 d G U . . .
C43 C 0.6564(5) 0.1038(5) 0.7867(3) 0.309(8) Uani 1 1 d G U . . .
C44 C 0.6307(6) 0.0619(4) 0.7711(3) 0.300(8) Uani 1 1 d G U . . .
C45 C 0.5915(5) 0.0710(4) 0.7469(3) 0.239(6) Uani 1 1 d G U . . .
C47 C 0.5350(5) 0.1300(5) 0.7148(3) 0.170(3) Uani 1 1 d . U . . .
H47 H 0.516135 0.101416 0.704872 0.204 Uiso 1 1 calc R . . . .
C48 C 0.5223(4) 0.1798(5) 0.7072(2) 0.144(3) Uani 1 1 d . U . . .
C49 C 0.4802(4) 0.1991(5) 0.6838(2) 0.142(3) Uani 1 1 d . U . . .
C50 C 0.5351(4) 0.3231(5) 0.7161(2) 0.143(3) Uani 1 1 d . U . . .
C51 C 0.5126(4) 0.3687(6) 0.7032(3) 0.152(3) Uani 1 1 d . U . . .
C52 C 0.5748(4) 0.3353(5) 0.7424(3) 0.165(3) Uani 1 1 d . U . . .
C53 C -0.0097(4) 0.0437(4) 0.4334(2) 0.152(3) Uani 1 1 d D U . . .
H53A H -0.040126 0.017791 0.433980 0.183 Uiso 1 1 calc R . . . .
H53B H -0.026258 0.079072 0.434249 0.183 Uiso 1 1 calc R . . . .
C54 C 0.0193(5) 0.0377(5) 0.4041(2) 0.194(4) Uani 1 1 d D U . . .
H54A H 0.029889 0.000562 0.402087 0.233 Uiso 1 1 calc R . . . .
H54B H -0.007684 0.045895 0.386645 0.233 Uiso 1 1 calc R . . . .
C55 C 0.0691(8) 0.0696(9) 0.4006(5) 0.312(9) Uani 1 1 d D U . . .
H55A H 0.092236 0.066729 0.420236 0.375 Uiso 1 1 calc R . . . .
H55B H 0.056796 0.106404 0.398831 0.375 Uiso 1 1 calc R . . . .
C56 C 0.1080(11) 0.0591(11) 0.3738(6) 0.397(11) Uani 1 1 d D U . . .
H56A H 0.106055 0.020929 0.370228 0.476 Uiso 1 1 calc R . . . .
H56B H 0.089106 0.075453 0.355348 0.476 Uiso 1 1 calc R . . . .
C57 C 0.1697(11) 0.0733(13) 0.3722(7) 0.464(13) Uani 1 1 d D U . . .
H57A H 0.174988 0.111648 0.371968 0.556 Uiso 1 1 calc R . . . .
H57B H 0.192201 0.058282 0.389881 0.556 Uiso 1 1 calc R . . . .
C58 C 0.1848(13) 0.0488(19) 0.3418(7) 0.565(16) Uani 1 1 d D U . . .
H58A H 0.173339 0.071638 0.324084 0.678 Uiso 1 1 calc R . . . .
H58B H 0.166822 0.014275 0.338773 0.678 Uiso 1 1 calc R . . . .
C59 C 0.2482(14) 0.043(2) 0.3450(10) 0.618(17) Uani 1 1 d D U . . .
H59A H 0.258607 0.014119 0.359098 0.741 Uiso 1 1 calc R . . . .
H59B H 0.264983 0.075818 0.353740 0.741 Uiso 1 1 calc R . . . .
C60 C 0.2704(17) 0.033(2) 0.3126(8) 0.610(18) Uani 1 1 d D U . . .
H60A H 0.240477 0.019927 0.297856 0.732 Uiso 1 1 calc R . . . .
H60B H 0.287288 0.064535 0.304002 0.732 Uiso 1 1 calc R . . . .
C61 C 0.3146(17) -0.0100(15) 0.3202(13) 0.64(2) Uani 1 1 d D U . . .
H61A H 0.298801 -0.039378 0.331650 0.767 Uiso 1 1 calc R . . . .
H61B H 0.330586 -0.023469 0.301172 0.767 Uiso 1 1 calc R . . . .
C62 C 0.3583(17) 0.020(2) 0.3404(8) 0.63(2) Uani 1 1 d D U . . .
H62A H 0.344446 0.054923 0.346098 0.758 Uiso 1 1 calc R . . . .
H62B H 0.369250 0.000347 0.359504 0.758 Uiso 1 1 calc R . . . .
C63 C 0.4066(17) 0.0243(18) 0.3192(12) 0.56(3) Uiso 1 1 d D U . . .
H63A H 0.437538 0.043082 0.329892 0.845 Uiso 1 1 calc R . . . .
H63B H 0.418993 -0.010817 0.313653 0.845 Uiso 1 1 calc R . . . .
H63C H 0.394399 0.043296 0.300362 0.845 Uiso 1 1 calc R . . . .
C64 C 0.1932(5) 0.0709(4) 0.5519(3) 0.197(3) Uani 1 1 d D U . . .
H64A H 0.170261 0.038909 0.549033 0.237 Uiso 1 1 calc R . . A .
H64B H 0.197332 0.077875 0.574392 0.237 Uiso 1 1 calc R . . . .
C65 C 0.2481(6) 0.0600(5) 0.5410(4) 0.245(5) Uani 1 1 d D U . A -6
H65 H 0.271080 0.090167 0.549015 0.294 Uiso 1 1 calc R . . A -6
C66 C 0.2736(7) 0.0137(5) 0.5581(5) 0.278(6) Uani 1 1 d D U . A -6
H66A H 0.269055 0.017905 0.580568 0.333 Uiso 1 1 calc R . . A -6
H66B H 0.313962 0.012211 0.554813 0.333 Uiso 1 1 calc R . . A -6
C67 C 0.2460(11) -0.0370(5) 0.5469(6) 0.372(11) Uani 1 1 d D U . A -6
H67A H 0.246834 -0.038790 0.524106 0.446 Uiso 1 1 calc R . . A -6
H67B H 0.206480 -0.036548 0.552182 0.446 Uiso 1 1 calc R . . A -6
C68 C 0.2744(12) -0.0869(7) 0.5612(7) 0.437(13) Uani 1 1 d D U . A -6
H68A H 0.307776 -0.094099 0.549481 0.524 Uiso 1 1 calc R . . A -6
H68B H 0.287827 -0.078210 0.582625 0.524 Uiso 1 1 calc R . . A -6
C69 C 0.2408(12) -0.1381(8) 0.5624(8) 0.467(14) Uani 1 1 d D U . A -6
H69A H 0.226011 -0.149368 0.541695 0.560 Uiso 1 1 calc R . . A -6
H69B H 0.210081 -0.135589 0.576640 0.560 Uiso 1 1 calc R . . A -6
C70 C 0.2891(14) -0.1740(8) 0.5755(10) 0.538(17) Uani 1 1 d D U . A -6
H70A H 0.317276 -0.179511 0.560019 0.645 Uiso 1 1 calc R . . A -6
H70B H 0.307569 -0.158941 0.594523 0.645 Uiso 1 1 calc R . . A -6
C71 C 0.2589(19) -0.2251(11) 0.5825(13) 0.67(3) Uani 1 1 d D U . A -6
H71A H 0.285837 -0.250742 0.590990 1.000 Uiso 1 1 calc R . . A -6
H71B H 0.230887 -0.218343 0.597636 1.000 Uiso 1 1 calc R . . A -6
H71C H 0.240515 -0.238748 0.563410 1.000 Uiso 1 1 calc R . . A -6
C72 C 0.2499(5) 0.0651(6) 0.5066(3) 0.230(5) Uani 1 1 d D U . A -6
H72A H 0.242594 0.101840 0.500479 0.276 Uiso 1 1 calc R . . A -6
H72B H 0.220370 0.043103 0.496403 0.276 Uiso 1 1 calc R . . A -6
C73 C 0.3074(6) 0.0481(6) 0.4955(4) 0.242(5) Uani 1 1 d D U . A -6
H73A H 0.337752 0.069149 0.505577 0.291 Uiso 1 1 calc R . . A -6
H73B H 0.314505 0.010658 0.499953 0.291 Uiso 1 1 calc R . . A -6
C74 C 0.3026(7) 0.0579(7) 0.4611(4) 0.265(6) Uani 1 1 d D U . A -6
H74A H 0.290822 0.094464 0.457033 0.317 Uiso 1 1 calc R . . A -6
H74B H 0.274200 0.034422 0.451176 0.317 Uiso 1 1 calc R . . A -6
C75 C 0.3588(9) 0.0481(8) 0.4477(5) 0.338(10) Uani 1 1 d D U . A -6
H75A H 0.355823 0.054473 0.425331 0.506 Uiso 1 1 calc R . . A -6
H75B H 0.386625 0.071685 0.457458 0.506 Uiso 1 1 calc R . . A -6
H75C H 0.370047 0.011802 0.451617 0.506 Uiso 1 1 calc R . . A -6
C76 C 0.2473(5) 0.1433(5) 0.6065(3) 0.222(4) Uani 1 1 d D U . B -9
H76A H 0.280526 0.145297 0.620991 0.266 Uiso 1 1 calc R . . B -9
H76B H 0.246200 0.108179 0.596926 0.266 Uiso 1 1 calc R . . B -9
C77 C 0.1929(6) 0.1524(6) 0.6246(3) 0.265(5) Uani 1 1 d D U . B -9
H77 H 0.160512 0.145437 0.609711 0.318 Uiso 1 1 calc R . . B -9
C78 C 0.1903(8) 0.1135(8) 0.6497(4) 0.339(7) Uani 1 1 d D U . B -9
H78A H 0.156279 0.091807 0.646913 0.406 Uiso 1 1 calc R . . B -9
H78B H 0.190617 0.130788 0.670175 0.406 Uiso 1 1 calc R . . B -9
C79 C 0.2432(10) 0.0801(10) 0.6467(7) 0.442(12) Uani 1 1 d D U . B -9
H79A H 0.266302 0.078513 0.666316 0.530 Uiso 1 1 calc R . . B -9
H79B H 0.266012 0.092787 0.629884 0.530 Uiso 1 1 calc R . . B -9
C80 C 0.2151(17) 0.0270(9) 0.6386(8) 0.495(13) Uani 1 1 d D U . B -9
H80A H 0.235146 0.009982 0.621958 0.594 Uiso 1 1 calc R . . B -9
H80B H 0.176312 0.033325 0.630596 0.594 Uiso 1 1 calc R . . B -9
C81 C 0.215(2) -0.0105(15) 0.6669(7) 0.519(16) Uani 1 1 d D U . B -9
H81A H 0.248543 -0.006148 0.680707 0.623 Uiso 1 1 calc R . . B -9
H81B H 0.181356 -0.004705 0.678908 0.623 Uiso 1 1 calc R . . B -9
C82 C 0.2131(17) -0.0640(11) 0.6515(10) 0.538(18) Uani 1 1 d D U . B -9
H82A H 0.217622 -0.092363 0.666955 0.646 Uiso 1 1 calc R . . B -9
H82B H 0.242404 -0.067257 0.636428 0.646 Uiso 1 1 calc R . . B -9
C83 C 0.154(2) -0.0649(17) 0.6349(12) 0.60(3) Uani 1 1 d D U . B -9
H83A H 0.148064 -0.098252 0.623978 0.895 Uiso 1 1 calc R . . B -9
H83B H 0.125654 -0.061039 0.650249 0.895 Uiso 1 1 calc R . . B -9
H83C H 0.150228 -0.036143 0.619977 0.895 Uiso 1 1 calc R . . B -9
C84 C 0.1817(8) 0.2053(7) 0.6403(4) 0.297(6) Uani 1 1 d D U . B -9
H84A H 0.182871 0.232422 0.624028 0.357 Uiso 1 1 calc R . . B -9
H84B H 0.142801 0.204184 0.646682 0.357 Uiso 1 1 calc R . . B -9
C85 C 0.2177(8) 0.2256(7) 0.6684(4) 0.285(7) Uani 1 1 d D U . B -9
H85A H 0.255690 0.210760 0.668300 0.341 Uiso 1 1 calc R . . B -9
H85B H 0.201079 0.215307 0.687873 0.341 Uiso 1 1 calc R . . B -9
C86 C 0.2198(7) 0.2861(7) 0.6656(4) 0.275(7) Uani 1 1 d D U . B -9
H86A H 0.231363 0.296493 0.644901 0.330 Uiso 1 1 calc R . . B -9
H86B H 0.182792 0.301400 0.668782 0.330 Uiso 1 1 calc R . . B -9
C87 C 0.2626(8) 0.3049(8) 0.6908(5) 0.313(9) Uani 1 1 d D U . B -9
H87A H 0.265431 0.343078 0.690027 0.470 Uiso 1 1 calc R . . B -9
H87B H 0.250623 0.294286 0.711164 0.470 Uiso 1 1 calc R . . B -9
H87C H 0.298951 0.289403 0.687404 0.470 Uiso 1 1 calc R . . B -9
C88 C 0.3904(4) 0.3771(4) 0.6291(3) 0.164(3) Uani 1 1 d D U . C -7
H88A H 0.376553 0.395173 0.609970 0.197 Uiso 1 1 calc R . . C -7
H88B H 0.431408 0.380815 0.631038 0.197 Uiso 1 1 calc R . . C -7
C89 C 0.3647(6) 0.4023(5) 0.6573(3) 0.216(5) Uani 1 1 d D U . C -7
H89A H 0.324471 0.394183 0.657166 0.259 Uiso 1 1 calc R . . C -7
H89B H 0.383027 0.388684 0.676669 0.259 Uiso 1 1 calc R . . C -7
C90 C 0.3735(9) 0.4616(5) 0.6550(5) 0.323(9) Uani 1 1 d D U . C -7
H90A H 0.345152 0.478007 0.640639 0.387 Uiso 1 1 calc R . . C -7
H90B H 0.411111 0.470055 0.648225 0.387 Uiso 1 1 calc R . . C -7
C91 C 0.3665(13) 0.4794(9) 0.6896(6) 0.454(12) Uani 1 1 d D U . C -7
H91A H 0.326860 0.486814 0.692859 0.545 Uiso 1 1 calc R . . C -7
H91B H 0.379237 0.451316 0.704084 0.545 Uiso 1 1 calc R . . C -7
C92 C 0.4018(13) 0.5291(11) 0.6957(10) 0.559(16) Uani 1 1 d D U . C -7
H92A H 0.419408 0.528897 0.716893 0.671 Uiso 1 1 calc R . . C -7
H92B H 0.431361 0.531748 0.680706 0.671 Uiso 1 1 calc R . . C -7
C93 C 0.3611(15) 0.5738(11) 0.6915(13) 0.646(18) Uani 1 1 d D U . C -7
H93A H 0.335453 0.574378 0.708597 0.775 Uiso 1 1 calc R . . C -7
H93B H 0.338732 0.570174 0.671676 0.775 Uiso 1 1 calc R . . C -7
C94 C 0.396(2) 0.6239(11) 0.6915(17) 0.72(2) Uani 1 1 d D U . C -7
H94A H 0.410213 0.623771 0.670528 0.865 Uiso 1 1 calc R . . C -7
H94B H 0.428567 0.614537 0.705462 0.865 Uiso 1 1 calc R . . C -7
C95 C 0.390(2) 0.6826(15) 0.6979(16) 0.76(2) Uani 1 1 d D U . C -7
H95A H 0.348513 0.686446 0.696023 0.912 Uiso 1 1 calc R . . C -7
H95B H 0.402451 0.697849 0.678577 0.912 Uiso 1 1 calc R . . C -7
C96 C 0.4054(19) 0.726(2) 0.7213(16) 0.77(3) Uani 1 1 d D U . C -7
H96A H 0.390195 0.719128 0.741653 0.924 Uiso 1 1 calc R . . C -7
H96B H 0.391752 0.760651 0.713696 0.924 Uiso 1 1 calc R . . C -7
C97 C 0.4698(19) 0.724(3) 0.723(2) 0.79(3) Uani 1 1 d D U . C -7
H97A H 0.483725 0.687921 0.723520 0.953 Uiso 1 1 calc R . . C -7
H97B H 0.485702 0.743750 0.706233 0.953 Uiso 1 1 calc R . . C -7
C98 C 0.483(4) 0.751(2) 0.755(2) 0.85(4) Uani 1 1 d D U . C -7
H98A H 0.523818 0.752734 0.758983 1.271 Uiso 1 1 calc R . . C -7
H98B H 0.468408 0.787069 0.754174 1.271 Uiso 1 1 calc R . . C -7
H98C H 0.466449 0.731750 0.771303 1.271 Uiso 1 1 calc R . . C -7
S1A S 0.34075(14) 0.18534(12) 0.51517(7) 0.1723(11) Uani 1 1 d . U . . .
S2A S 0.17487(13) 0.19850(14) 0.43359(7) 0.1713(11) Uani 1 1 d . U . . .
S3A S 0.13109(11) 0.39045(13) 0.40564(6) 0.1617(10) Uani 1 1 d . U . . .
S4A S 0.18787(12) 0.53786(13) 0.43722(6) 0.1611(10) Uani 1 1 d . U . . .
S5A S 0.45091(11) 0.28994(11) 0.56089(6) 0.1482(9) Uani 1 1 d . U . . .
F1A F 0.1632(6) 0.9718(4) 0.4295(4) 0.354(6) Uani 1 1 d . U . . .
F2A F 0.2303(7) 0.9351(4) 0.4741(3) 0.332(5) Uani 1 1 d . U . . .
F3A F 0.2413(8) 0.8335(6) 0.4835(4) 0.299(6) Uani 0.773(16) 1 d . U . . .
F3E F 0.108(2) 0.9042(15) 0.3939(12) 0.282(10) Uani 0.227(16) 1 d . U . . .
F4A F 0.6455(4) 0.4527(5) 0.6786(3) 0.199(4) Uani 0.637(13) 1 d . U . . .
F4E F 0.7314(7) 0.2748(10) 0.7301(4) 0.208(6) Uani 0.363(13) 1 d . U . . .
F5A F 0.7197(3) 0.4578(4) 0.7278(2) 0.252(3) Uani 1 1 d . U . . .
F6A F 0.7641(3) 0.3711(4) 0.7502(2) 0.272(4) Uani 1 1 d . U . . .
O1A O 0.1939(4) 0.6408(3) 0.44786(17) 0.183(3) Uani 1 1 d . U . . .
O2A O 0.5256(3) 0.3304(3) 0.60144(16) 0.163(2) Uani 1 1 d . U . . .
N1A N 0.2255(4) 0.2003(4) 0.46070(19) 0.161(2) Uani 1 1 d . U . . .
N2A N 0.1684(3) 0.2609(4) 0.42549(17) 0.160(2) Uani 1 1 d . U . . .
N3A N 0.2524(3) 0.4159(3) 0.46495(17) 0.139(2) Uani 1 1 d . U . . .
N4A N 0.3405(3) 0.3352(3) 0.50403(17) 0.143(2) Uani 1 1 d . U . . .
N5A N 0.0316(11) 0.6108(10) 0.3301(5) 0.321(10) Uani 1 1 d . U . . .
N6A N 0.0283(10) 0.7804(9) 0.3368(6) 0.412(13) Uani 1 1 d . U . . .
N7A N 0.5544(6) 0.0874(5) 0.6153(3) 0.225(5) Uani 1 1 d . U . . .
N8A N 0.6734(4) 0.1382(4) 0.6865(2) 0.192(4) Uani 1 1 d . U . . .
C1A C 0.4348(6) 0.1851(5) 0.5598(3) 0.191(4) Uani 1 1 d D U . . .
C2A C 0.3943(5) 0.2122(4) 0.5389(2) 0.158(3) Uani 1 1 d . U . . .
C3A C 0.3233(4) 0.2475(4) 0.5029(2) 0.145(3) Uani 1 1 d . U . . .
C4A C 0.2855(4) 0.2732(4) 0.4827(2) 0.138(2) Uani 1 1 d . U . . .
C5A C 0.2398(4) 0.2497(5) 0.4634(2) 0.148(3) Uani 1 1 d . U . . .
C6A C 0.2065(4) 0.2852(5) 0.4440(2) 0.147(3) Uani 1 1 d . U . . .
C7A C 0.2174(4) 0.3387(5) 0.4462(2) 0.144(3) Uani 1 1 d . U . . .
C8A C 0.1876(4) 0.3784(5) 0.4322(2) 0.151(3) Uani 1 1 d . U . . .
C9A C 0.1390(4) 0.4588(5) 0.4115(2) 0.164(3) Uani 1 1 d . U . . .
C10A C 0.1082(4) 0.4987(5) 0.3982(2) 0.172(3) Uani 1 1 d D U . D -5
C11A C 0.1310(5) 0.5492(5) 0.4109(2) 0.166(3) Uani 1 1 d . U . . .
C12A C 0.1813(4) 0.4703(5) 0.4319(2) 0.143(2) Uani 1 1 d . U . . .
C13A C 0.2091(4) 0.4275(4) 0.4448(2) 0.144(3) Uani 1 1 d . U . . .
C14A C 0.2575(4) 0.3623(4) 0.4665(2) 0.134(2) Uani 1 1 d . U . . .
C15A C 0.2953(4) 0.3265(4) 0.48459(19) 0.128(2) Uani 1 1 d . U . . .
C16A C 0.3570(4) 0.2844(4) 0.5163(2) 0.137(2) Uani 1 1 d . U . . .
C17A C 0.3989(4) 0.2664(4) 0.5373(2) 0.147(3) Uani 1 1 d . U . . .
C18A C 0.4681(5) 0.2240(4) 0.5739(2) 0.164(3) Uani 1 1 d . U . . .
C19A C 0.1138(6) 0.5986(7) 0.3993(3) 0.188(3) Uani 1 1 d . U . . .
H19A H 0.085327 0.594859 0.383338 0.225 Uiso 1 1 calc R . . . .
C20A C 0.1252(6) 0.6459(7) 0.4039(3) 0.188(3) Uani 1 1 d . U . . .
C21A C 0.1037(7) 0.6946(7) 0.3900(3) 0.208(3) Uani 1 1 d . U . . .
C22A C 0.1266(7) 0.7424(7) 0.4065(4) 0.219(4) Uani 1 1 d . U . . .
C23A C 0.1182(8) 0.7967(7) 0.4019(4) 0.240(4) Uani 1 1 d . U . . .
H23A H 0.092560 0.808305 0.385868 0.288 Uiso 1 1 calc R . . . .
C24A C 0.1452(6) 0.8313(6) 0.4194(3) 0.249(5) Uani 1 1 d . U . . .
C25A C 0.1378(6) 0.8847(7) 0.4149(3) 0.297(6) Uani 1 1 d G U . . .
C26A C 0.1664(8) 0.9201(4) 0.4343(5) 0.297(6) Uani 1 1 d G U . . .
C27A C 0.2023(7) 0.9021(7) 0.4582(4) 0.288(6) Uani 1 1 d G U . . .
C28A C 0.2097(6) 0.8487(8) 0.4628(3) 0.254(5) Uani 1 1 d G U . . .
C29A C 0.1811(7) 0.8133(4) 0.4434(4) 0.233(4) Uani 1 1 d G U . . .
C30A C 0.1954(8) 0.7598(6) 0.4506(4) 0.217(4) Uani 1 1 d . U . . .
H30A H 0.221826 0.748754 0.466383 0.260 Uiso 1 1 calc R . . . .
C31A C 0.1666(7) 0.7292(7) 0.4321(4) 0.203(3) Uani 1 1 d . U . . .
C32A C 0.1662(6) 0.6687(6) 0.4298(3) 0.187(3) Uani 1 1 d . U . . .
C33A C 0.0669(9) 0.6912(9) 0.3623(5) 0.260(6) Uani 1 1 d . U . . .
C34A C 0.0494(9) 0.6476(11) 0.3415(6) 0.254(7) Uani 1 1 d . U . . .
C35A C 0.0427(10) 0.7449(9) 0.3489(5) 0.321(9) Uani 1 1 d . U . . .
C36A C 0.5114(5) 0.2114(5) 0.5971(3) 0.166(3) Uani 1 1 d . U . . .
H36A H 0.516547 0.174890 0.600111 0.199 Uiso 1 1 calc R . . . .
C37A C 0.5457(4) 0.2409(5) 0.6151(2) 0.148(3) Uani 1 1 d . U . . .
C38A C 0.5879(4) 0.2175(5) 0.6393(2) 0.158(3) Uani 1 1 d . U . . .
C39A C 0.6130(4) 0.2642(5) 0.6563(2) 0.156(3) Uani 1 1 d . U . . .
C40A C 0.6531(4) 0.2643(6) 0.6809(2) 0.169(3) Uani 1 1 d . U . . .
H40A H 0.667012 0.233114 0.690403 0.203 Uiso 1 1 calc R . . . .
C41A C 0.6710(4) 0.3136(6) 0.6903(3) 0.166(3) Uani 1 1 d . U . . .
C42A C 0.7116(5) 0.3182(7) 0.7166(3) 0.195(3) Uani 1 1 d . U . . .
C43A C 0.7280(5) 0.3651(8) 0.7281(3) 0.210(4) Uani 1 1 d . U . . .
C44A C 0.7048(6) 0.4097(8) 0.7158(4) 0.223(4) Uani 1 1 d . U . . .
C45A C 0.6664(5) 0.4063(7) 0.6901(3) 0.192(4) Uani 1 1 d . U . . .
C46A C 0.6485(5) 0.3608(6) 0.6778(3) 0.172(3) Uani 1 1 d . U . . .
C47A C 0.6063(4) 0.3583(5) 0.6528(2) 0.155(3) Uani 1 1 d . U . . .
H47A H 0.589451 0.388689 0.643837 0.186 Uiso 1 1 calc R . . . .
C48A C 0.5920(4) 0.3079(5) 0.6427(2) 0.149(3) Uani 1 1 d . U . . .
C49A C 0.5518(4) 0.2964(5) 0.6176(2) 0.142(3) Uani 1 1 d . U . . .
C50A C 0.5998(5) 0.1648(6) 0.6434(3) 0.167(3) Uani 1 1 d . U . . .
C51A C 0.5740(5) 0.1247(6) 0.6272(4) 0.178(4) Uani 1 1 d . U . . .
C52A C 0.6401(5) 0.1508(5) 0.6675(3) 0.180(4) Uani 1 1 d . U . . .
C53A C 0.0602(5) 0.5002(6) 0.3741(3) 0.215(5) Uani 1 1 d D U . D -5
H53C H 0.031253 0.524093 0.381193 0.258 Uiso 1 1 calc R . . D -5
H53D H 0.073652 0.514535 0.354618 0.258 Uiso 1 1 calc R . . D -5
C54A C 0.0356(6) 0.4498(6) 0.3678(4) 0.248(6) Uani 1 1 d D U . D -5
H54C H 0.027685 0.432630 0.387584 0.297 Uiso 1 1 calc R . . D -5
H54D H 0.062182 0.427599 0.357122 0.297 Uiso 1 1 calc R . . D -5
C55A C -0.0195(6) 0.4554(8) 0.3472(4) 0.281(7) Uani 1 1 d D U . D -5
H55C H -0.048545 0.472790 0.358893 0.338 Uiso 1 1 calc R . . D -5
H55D H -0.013140 0.476417 0.328541 0.338 Uiso 1 1 calc R . . D -5
C56A C -0.0374(7) 0.4002(8) 0.3382(4) 0.297(8) Uani 1 1 d D U . D -5
H56C H -0.050452 0.382068 0.356685 0.356 Uiso 1 1 calc R . . D -5
H56D H -0.004848 0.380817 0.331181 0.356 Uiso 1 1 calc R . . D -5
C57A C -0.0844(8) 0.3995(9) 0.3123(5) 0.360(10) Uani 1 1 d D U . D -5
H57C H -0.114398 0.424253 0.316915 0.432 Uiso 1 1 calc R . . D -5
H57D H -0.069755 0.408761 0.292098 0.432 Uiso 1 1 calc R . . D -5
C58A C -0.1055(12) 0.3439(11) 0.3121(7) 0.460(12) Uani 1 1 d D U . D -5
H58C H -0.073421 0.319668 0.311810 0.552 Uiso 1 1 calc R . . D -5
H58D H -0.124883 0.337323 0.331243 0.552 Uiso 1 1 calc R . . D -5
C59A C -0.1439(13) 0.3332(12) 0.2850(8) 0.503(14) Uani 1 1 d D U . D -5
H59C H -0.154988 0.296218 0.287248 0.603 Uiso 1 1 calc R . . D -5
H59D H -0.120490 0.334421 0.266986 0.603 Uiso 1 1 calc R . . D -5
C60A C -0.1977(12) 0.3619(17) 0.2746(10) 0.550(16) Uani 1 1 d D U . D -5
H60C H -0.214082 0.365784 0.294917 0.660 Uiso 1 1 calc R . . D -5
H60D H -0.181824 0.396835 0.270625 0.660 Uiso 1 1 calc R . . D -5
C61A C -0.2510(12) 0.366(2) 0.2537(7) 0.533(16) Uani 1 1 d D U . D -5
H61C H -0.252912 0.337574 0.238002 0.640 Uiso 1 1 calc R . . D -5
H61D H -0.253709 0.400041 0.243044 0.640 Uiso 1 1 calc R . . D -5
C62A C -0.2968(13) 0.360(2) 0.2770(8) 0.535(17) Uani 1 1 d D U . D -5
H62C H -0.291440 0.327351 0.289466 0.642 Uiso 1 1 calc R . . D -5
H62D H -0.298181 0.390071 0.290954 0.642 Uiso 1 1 calc R . . D -5
C63A C -0.3491(12) 0.356(2) 0.2553(11) 0.54(2) Uani 1 1 d D U . D -5
H63D H -0.381917 0.352019 0.267463 0.806 Uiso 1 1 calc R . . D -5
H63E H -0.352812 0.388200 0.242923 0.806 Uiso 1 1 calc R . . D -5
H63F H -0.346133 0.326059 0.241449 0.806 Uiso 1 1 calc R . . D -5
C64A C 0.2782(4) 0.4571(4) 0.4843(2) 0.156(3) Uani 1 1 d D U . E -2
H64C H 0.269727 0.491244 0.474392 0.187 Uiso 1 1 calc R . . E -2
H64D H 0.319082 0.452349 0.485050 0.187 Uiso 1 1 calc R . . E -2
C65A C 0.2595(5) 0.4586(4) 0.5173(2) 0.169(3) Uani 1 1 d D U . E -2
H65A H 0.268869 0.423546 0.526260 0.203 Uiso 1 1 calc R . . E -2
C66A C 0.2957(6) 0.4968(5) 0.5354(3) 0.217(4) Uani 1 1 d D U . E -2
H66C H 0.335313 0.487600 0.533431 0.260 Uiso 1 1 calc R . . E -2
H66D H 0.287809 0.494605 0.557578 0.260 Uiso 1 1 calc R . . E -2
C67A C 0.2854(6) 0.5532(4) 0.5238(4) 0.230(5) Uani 1 1 d D U . E -2
H67C H 0.245710 0.561369 0.526413 0.276 Uiso 1 1 calc R . . E -2
H67D H 0.290843 0.553499 0.501345 0.276 Uiso 1 1 calc R . . E -2
C68A C 0.3210(8) 0.5997(6) 0.5388(5) 0.298(8) Uani 1 1 d D U . E -2
H68C H 0.360854 0.594429 0.535099 0.358 Uiso 1 1 calc R . . E -2
H68D H 0.317010 0.600388 0.561430 0.358 Uiso 1 1 calc R . . E -2
C69A C 0.3004(10) 0.6539(6) 0.5240(6) 0.345(10) Uani 1 1 d D U . E -2
H69C H 0.312192 0.657237 0.502574 0.415 Uiso 1 1 calc R . . E -2
H69D H 0.259260 0.656461 0.523679 0.415 Uiso 1 1 calc R . . E -2
C70A C 0.3268(14) 0.6960(8) 0.5443(7) 0.441(14) Uani 1 1 d D U . E -2
H70C H 0.366840 0.688656 0.548962 0.529 Uiso 1 1 calc R . . E -2
H70D H 0.308023 0.698970 0.563968 0.529 Uiso 1 1 calc R . . E -2
C71A C 0.3190(18) 0.7455(8) 0.5250(8) 0.52(2) Uani 1 1 d D U . E -2
H71D H 0.335168 0.775227 0.536554 0.785 Uiso 1 1 calc R . . E -2
H71E H 0.337517 0.741387 0.505574 0.785 Uiso 1 1 calc R . . E -2
H71F H 0.279120 0.751627 0.520473 0.785 Uiso 1 1 calc R . . E -2
C72A C 0.1966(5) 0.4633(4) 0.5177(2) 0.173(3) Uani 1 1 d D U . E -2
H72C H 0.179746 0.434169 0.505360 0.207 Uiso 1 1 calc R . . E -2
H72D H 0.185160 0.496220 0.507117 0.207 Uiso 1 1 calc R . . E -2
C73A C 0.1721(6) 0.4628(6) 0.5494(3) 0.216(5) Uani 1 1 d D U . E -2
H73C H 0.189289 0.433835 0.561732 0.259 Uiso 1 1 calc R . . E -2
H73D H 0.182257 0.495855 0.560210 0.259 Uiso 1 1 calc R . . E -2
C74A C 0.1117(6) 0.4569(8) 0.5487(4) 0.263(7) Uani 1 1 d D U . E -2
H74C H 0.099835 0.428258 0.534449 0.316 Uiso 1 1 calc R . . E -2
H74D H 0.093425 0.489538 0.541332 0.316 Uiso 1 1 calc R . . E -2
C75A C 0.0944(10) 0.4438(13) 0.5827(5) 0.404(14) Uani 1 1 d D U . E -2
H75D H 0.053892 0.439700 0.582690 0.606 Uiso 1 1 calc R . . E -2
H75E H 0.112500 0.411342 0.589841 0.606 Uiso 1 1 calc R . . E -2
H75F H 0.106112 0.472419 0.596700 0.606 Uiso 1 1 calc R . . E -2
C76A C 0.3731(5) 0.3797(5) 0.5108(3) 0.202(4) Uani 1 1 d D U . F -1
H76C H 0.373362 0.385591 0.533379 0.242 Uiso 1 1 calc R . . F -1
H76D H 0.353876 0.409952 0.500713 0.242 Uiso 1 1 calc R . . F -1
C77A C 0.4289(7) 0.3805(6) 0.5023(4) 0.251(5) Uani 1 1 d D U . F -1
H77A H 0.451398 0.349107 0.508756 0.301 Uiso 1 1 calc R . . F -1
C78A C 0.4541(8) 0.4320(7) 0.5123(5) 0.301(8) Uani 1 1 d D U . F -1
H78C H 0.426838 0.460381 0.508066 0.361 Uiso 1 1 calc R . . F -1
H78D H 0.487279 0.439187 0.500398 0.361 Uiso 1 1 calc R . . F -1
C79A C 0.4707(9) 0.4302(8) 0.5464(5) 0.333(9) Uani 1 1 d D U . F -1
H79C H 0.496001 0.400279 0.550890 0.399 Uiso 1 1 calc R . . F -1
H79D H 0.437276 0.425714 0.558432 0.399 Uiso 1 1 calc R . . F -1
C80A C 0.5017(9) 0.4842(8) 0.5558(6) 0.353(10) Uani 1 1 d D U . F -1
H80C H 0.495094 0.482424 0.578147 0.424 Uiso 1 1 calc R . . F -1
H80D H 0.540141 0.470808 0.554733 0.424 Uiso 1 1 calc R . . F -1
C81A C 0.5172(14) 0.5432(9) 0.5553(7) 0.412(12) Uani 1 1 d D U . F -1
H81C H 0.483286 0.565163 0.554410 0.495 Uiso 1 1 calc R . . F -1
H81D H 0.540680 0.552724 0.573981 0.495 Uiso 1 1 calc R . . F -1
C82A C 0.5492(11) 0.5502(11) 0.5262(6) 0.415(13) Uani 1 1 d D U . F -1
H82C H 0.581259 0.525919 0.526248 0.498 Uiso 1 1 calc R . . F -1
H82D H 0.524761 0.543661 0.507432 0.498 Uiso 1 1 calc R . . F -1
C83A C 0.5690(15) 0.6064(12) 0.5271(8) 0.49(2) Uani 1 1 d D U . F -1
H83D H 0.590107 0.613567 0.508824 0.735 Uiso 1 1 calc R . . F -1
H83E H 0.536799 0.629828 0.527130 0.735 Uiso 1 1 calc R . . F -1
H83F H 0.592964 0.612191 0.545835 0.735 Uiso 1 1 calc R . . F -1
C84A C 0.4088(6) 0.3814(7) 0.4689(4) 0.238(5) Uani 1 1 d D U . F -1
H84C H 0.413478 0.416902 0.460255 0.285 Uiso 1 1 calc R . . F -1
H84D H 0.368696 0.372422 0.466893 0.285 Uiso 1 1 calc R . . F -1
C85A C 0.4420(12) 0.3422(10) 0.4510(5) 0.363(10) Uani 1 1 d D U . F -1
H85C H 0.417558 0.313546 0.442954 0.435 Uiso 1 1 calc R . . F -1
H85D H 0.458787 0.359424 0.433272 0.435 Uiso 1 1 calc R . . F -1
C86A C 0.4867(10) 0.3211(10) 0.4733(6) 0.377(12) Uani 1 1 d D U . F -1
H86C H 0.480660 0.332272 0.494722 0.452 Uiso 1 1 calc R . . F -1
H86D H 0.524074 0.332733 0.467667 0.452 Uiso 1 1 calc R . . F -1
C87A C 0.4801(13) 0.2602(10) 0.4696(7) 0.418(15) Uani 1 1 d D U . F -1
H87D H 0.507782 0.242501 0.483400 0.627 Uiso 1 1 calc R . . F -1
H87E H 0.442608 0.249789 0.474978 0.627 Uiso 1 1 calc R . . F -1
H87F H 0.485682 0.250247 0.448134 0.627 Uiso 1 1 calc R . . F -1
C88A C 0.4434(7) 0.1257(5) 0.5615(3) 0.250(6) Uani 1 1 d D U . G -8
H88C H 0.423190 0.108130 0.543854 0.300 Uiso 1 1 calc R . . G -8
H88D H 0.483400 0.116876 0.561236 0.300 Uiso 1 1 calc R . . G -8
C89A C 0.4200(12) 0.1087(7) 0.5921(5) 0.385(10) Uani 1 1 d D U . G -8
H89C H 0.441582 0.124615 0.609864 0.461 Uiso 1 1 calc R . . G -8
H89D H 0.380519 0.119438 0.592932 0.461 Uiso 1 1 calc R . . G -8
C90A C 0.4251(14) 0.0506(8) 0.5929(6) 0.459(12) Uani 1 1 d D U . G -8
H90C H 0.459903 0.040272 0.583430 0.551 Uiso 1 1 calc R . . G -8
H90D H 0.393518 0.035113 0.580397 0.551 Uiso 1 1 calc R . . G -8
C91A C 0.4255(13) 0.0284(11) 0.6265(6) 0.485(13) Uani 1 1 d D U . G -8
H91C H 0.435760 -0.009044 0.627269 0.582 Uiso 1 1 calc R . . G -8
H91D H 0.450568 0.048431 0.640990 0.582 Uiso 1 1 calc R . . G -8
C92A C 0.3670(10) 0.0366(10) 0.6323(6) 0.417(11) Uani 1 1 d D U . G -8
H92C H 0.349272 0.002556 0.636328 0.501 Uiso 1 1 calc R . . G -8
H92D H 0.347565 0.052206 0.613750 0.501 Uiso 1 1 calc R . . G -8
C93A C 0.3613(15) 0.0720(12) 0.6595(9) 0.518(15) Uani 1 1 d D U . G -8
H93C H 0.347754 0.107017 0.652945 0.622 Uiso 1 1 calc R . . G -8
H93D H 0.396962 0.075614 0.671848 0.622 Uiso 1 1 calc R . . G -8
C94A C 0.3168(19) 0.0421(16) 0.6780(9) 0.578(16) Uani 1 1 d D U . G -8
H94C H 0.280368 0.059700 0.674296 0.693 Uiso 1 1 calc R . . G -8
H94D H 0.327368 0.045056 0.700391 0.693 Uiso 1 1 calc R . . G -8
C95A C 0.310(3) -0.0179(15) 0.6696(12) 0.635(18) Uani 1 1 d D U . G -8
H95C H 0.305517 -0.029327 0.691176 0.762 Uiso 1 1 calc R . . G -8
H95D H 0.270529 -0.014322 0.661279 0.762 Uiso 1 1 calc R . . G -8
C96A C 0.317(3) -0.0738(16) 0.6568(11) 0.669(19) Uani 1 1 d D U . G -8
H96C H 0.298468 -0.077579 0.635932 0.803 Uiso 1 1 calc R . . G -8
H96D H 0.357188 -0.082377 0.655599 0.803 Uiso 1 1 calc R . . G -8
C97A C 0.290(3) -0.1086(16) 0.6803(10) 0.66(2) Uani 1 1 d D U . G -8
H97C H 0.251019 -0.097830 0.683145 0.790 Uiso 1 1 calc R . . G -8
H97D H 0.311094 -0.108067 0.700608 0.790 Uiso 1 1 calc R . . G -8
C98A C 0.292(3) -0.1628(15) 0.6651(14) 0.71(3) Uani 1 1 d D U . G -8
H98D H 0.275621 -0.188752 0.678440 1.072 Uiso 1 1 calc R . . G -8
H98E H 0.271607 -0.162013 0.644975 1.072 Uiso 1 1 calc R . . G -8
H98F H 0.331174 -0.172163 0.662290 1.072 Uiso 1 1 calc R . . G -8
S1B S 0.000000 0.2899(2) 0.250000 0.235(3) Uani 1 2 d S TU P . .
S2B S 0.14520(11) 0.40638(12) 0.31310(7) 0.1599(10) Uani 1 1 d . U . . .
S3B S 0.17059(10) 0.56878(11) 0.32310(6) 0.1452(9) Uani 1 1 d . U . . .
F1B F 0.2355(5) 0.8643(4) 0.3662(3) 0.189(4) Uani 0.615(13) 1 d . U . . .
F2B F 0.2938(4) 0.9353(3) 0.4037(2) 0.242(3) Uani 1 1 d . U . . .
F3B F 0.3663(5) 0.9036(4) 0.4486(2) 0.252(3) Uani 1 1 d . U . . .
F05C F 0.3845(8) 0.8000(8) 0.4599(4) 0.199(6) Uani 0.385(13) 1 d . U . . .
O1B O 0.2080(3) 0.6599(3) 0.34270(17) 0.157(2) Uani 1 1 d . U . . .
N1B N 0.0439(4) 0.3298(4) 0.2677(3) 0.204(4) Uani 1 1 d . U . . .
N2B N 0.0583(3) 0.5161(3) 0.27197(19) 0.151(2) Uani 1 1 d . U . . .
N3B N 0.3420(4) 0.5001(5) 0.4246(3) 0.184(4) Uani 1 1 d . U . . .
N4B N 0.4050(5) 0.6365(4) 0.4687(3) 0.203(4) Uani 1 1 d . U . . .
C1B C 0.0241(5) 0.3788(5) 0.2607(3) 0.179(4) Uani 1 1 d . U . . .
C2B C 0.0479(4) 0.4266(4) 0.2706(2) 0.155(3) Uani 1 1 d . U . . .
C3B C 0.0952(4) 0.4393(5) 0.2898(2) 0.154(3) Uani 1 1 d . U . . .
C4B C 0.1730(4) 0.4679(4) 0.3242(2) 0.147(3) Uani 1 1 d . U . . .
C5B C 0.2166(4) 0.4815(4) 0.3462(2) 0.148(3) Uani 1 1 d D U . . .
C6B C 0.2196(4) 0.5364(4) 0.3491(2) 0.138(2) Uani 1 1 d . U . . .
C7B C 0.1458(4) 0.5083(4) 0.3098(2) 0.144(3) Uani 1 1 d . U . . .
C8B C 0.1009(4) 0.4914(5) 0.2910(2) 0.152(3) Uani 1 1 d . U . . .
C9B C 0.0244(4) 0.4762(4) 0.2590(3) 0.156(3) Uani 1 1 d . U . . .
C10B C 0.2562(4) 0.5616(4) 0.3706(2) 0.137(2) Uani 1 1 d . U . . .
H10B H 0.279475 0.537622 0.381970 0.164 Uiso 1 1 calc R . . . .
C11B C 0.2664(4) 0.6103(5) 0.3790(2) 0.139(2) Uani 1 1 d . U . . .
C12B C 0.3053(4) 0.6292(4) 0.4048(2) 0.138(2) Uani 1 1 d . U . . .
C13B C 0.3041(4) 0.6878(5) 0.4047(2) 0.147(3) Uani 1 1 d . U . . .
C14B C 0.3304(4) 0.7247(5) 0.4235(2) 0.151(3) Uani 1 1 d . U . . .
H14B H 0.355593 0.713958 0.439964 0.181 Uiso 1 1 calc R . . . .
C15B C 0.3202(5) 0.7784(5) 0.4183(3) 0.158(3) Uani 1 1 d . U . . .
C16B C 0.3485(6) 0.8192(7) 0.4377(3) 0.187(4) Uani 1 1 d . U . . .
C17B C 0.3393(7) 0.8679(8) 0.4330(4) 0.204(4) Uani 1 1 d . U . . .
C18B C 0.3017(7) 0.8867(7) 0.4091(4) 0.192(4) Uani 1 1 d . U . . .
C19B C 0.2725(6) 0.8501(6) 0.3897(4) 0.182(3) Uani 1 1 d . U . . .
C20B C 0.2831(5) 0.7944(5) 0.3942(3) 0.157(3) Uani 1 1 d . U . . .
C21B C 0.2547(5) 0.7568(5) 0.3753(3) 0.159(3) Uani 1 1 d . U . . .
H21B H 0.228791 0.767282 0.359127 0.191 Uiso 1 1 calc R . . . .
C22B C 0.2652(4) 0.7046(5) 0.3810(2) 0.141(2) Uani 1 1 d . U . . .
C23B C 0.2407(4) 0.6587(4) 0.3645(2) 0.141(2) Uani 1 1 d . U . . .
C24B C 0.3372(4) 0.5985(5) 0.4237(2) 0.154(3) Uani 1 1 d . U . . .
C25B C 0.3408(5) 0.5460(7) 0.4242(3) 0.176(4) Uani 1 1 d . U . . .
C26B C 0.3748(5) 0.6227(5) 0.4488(3) 0.180(4) Uani 1 1 d . U . . .
C27B C 0.2509(4) 0.4416(4) 0.3634(3) 0.169(3) Uani 1 1 d D U . H -3
H27A H 0.260732 0.454913 0.384452 0.202 Uiso 1 1 calc R . . H -3
H27B H 0.228360 0.409605 0.365454 0.202 Uiso 1 1 calc R . . H -3
C28B C 0.3024(6) 0.4280(7) 0.3485(3) 0.244(6) Uani 1 1 d D U . H -3
H28A H 0.329184 0.457350 0.349190 0.293 Uiso 1 1 calc R . . H -3
H28B H 0.294768 0.416787 0.326788 0.293 Uiso 1 1 calc R . . H -3
C29B C 0.3241(7) 0.3803(7) 0.3701(4) 0.282(7) Uani 1 1 d D U . H -3
H29A H 0.363488 0.375014 0.365327 0.338 Uiso 1 1 calc R . . H -3
H29B H 0.324846 0.393874 0.391518 0.338 Uiso 1 1 calc R . . H -3
C30B C 0.2984(10) 0.3240(8) 0.3716(5) 0.331(9) Uani 1 1 d D U . H -3
H30B H 0.259815 0.325449 0.378483 0.397 Uiso 1 1 calc R . . H -3
H30C H 0.298051 0.306623 0.351206 0.397 Uiso 1 1 calc R . . H -3
C31B C 0.3368(11) 0.2951(8) 0.3954(5) 0.348(10) Uani 1 1 d D U . H -3
H31A H 0.376232 0.302963 0.391838 0.418 Uiso 1 1 calc R . . H -3
H31B H 0.329156 0.306478 0.416618 0.418 Uiso 1 1 calc R . . H -3
C32B C 0.3260(11) 0.2368(8) 0.3918(6) 0.383(11) Uani 1 1 d D U . H -3
H32A H 0.325418 0.226273 0.369828 0.459 Uiso 1 1 calc R . . H -3
H32B H 0.290178 0.226992 0.400406 0.459 Uiso 1 1 calc R . . H -3
C33B C 0.3757(13) 0.2114(10) 0.4106(7) 0.426(13) Uani 1 1 d D U . H -3
H33A H 0.405593 0.222428 0.397225 0.512 Uiso 1 1 calc R . . H -3
H33B H 0.378429 0.236761 0.427908 0.512 Uiso 1 1 calc R . . H -3
C34B C 0.4059(16) 0.1668(13) 0.4266(9) 0.522(15) Uani 1 1 d D U . H -3
H34A H 0.406957 0.141554 0.409378 0.627 Uiso 1 1 calc R . . H -3
H34B H 0.376256 0.153326 0.439480 0.627 Uiso 1 1 calc R . . H -3
C35B C 0.4576(17) 0.1500(15) 0.4462(9) 0.556(17) Uani 1 1 d D U . H -3
H35A H 0.448771 0.143336 0.467942 0.667 Uiso 1 1 calc R . . H -3
H35B H 0.487301 0.176821 0.445909 0.667 Uiso 1 1 calc R . . H -3
C36B C 0.4753(16) 0.0983(16) 0.4297(12) 0.582(19) Uani 1 1 d D U . H -3
H36B H 0.488355 0.105314 0.408876 0.698 Uiso 1 1 calc R . . H -3
H36C H 0.504445 0.079193 0.442191 0.698 Uiso 1 1 calc R . . H -3
C37B C 0.419(2) 0.0684(16) 0.4282(13) 0.61(2) Uani 1 1 d D U . H -3
H37A H 0.423509 0.034444 0.418151 0.915 Uiso 1 1 calc R . . H -3
H37B H 0.406645 0.062993 0.449146 0.915 Uiso 1 1 calc R . . H -3
H37C H 0.390719 0.088848 0.416170 0.915 Uiso 1 1 calc R . . H -3
C38B C 0.0644(5) 0.5710(5) 0.2634(3) 0.195(4) Uani 1 1 d D U . . .
H38A H 0.085813 0.589102 0.280403 0.234 Uiso 1 1 calc R . . I .
H38B H 0.026898 0.587059 0.261543 0.234 Uiso 1 1 calc R . . . .
C39B C 0.0932(10) 0.5812(6) 0.2332(5) 0.295(7) Uani 1 1 d D U . I -4
H39B H 0.057093 0.576985 0.220773 0.355 Uiso 1 1 calc R . . I -4
C40B C 0.0929(10) 0.6387(7) 0.2272(5) 0.316(8) Uani 1 1 d D U . I -4
H40B H 0.053918 0.650308 0.223416 0.379 Uiso 1 1 calc R . . I -4
H40C H 0.112644 0.645455 0.208177 0.379 Uiso 1 1 calc R . . I -4
C41B C 0.1195(11) 0.6707(7) 0.2529(7) 0.358(10) Uani 1 1 d D U . I -4
H41A H 0.155953 0.654250 0.258334 0.429 Uiso 1 1 calc R . . I -4
H41B H 0.096537 0.665379 0.270947 0.429 Uiso 1 1 calc R . . I -4
C42B C 0.1305(11) 0.7300(9) 0.2513(9) 0.416(12) Uani 1 1 d D U . I -4
H42A H 0.125698 0.747863 0.271264 0.500 Uiso 1 1 calc R . . I -4
H42B H 0.167457 0.738270 0.243621 0.500 Uiso 1 1 calc R . . I -4
C43B C 0.0826(13) 0.7408(11) 0.2273(7) 0.429(14) Uani 1 1 d D U . I -4
H43A H 0.089230 0.773176 0.215547 0.515 Uiso 1 1 calc R . . I -4
H43B H 0.077229 0.711303 0.212621 0.515 Uiso 1 1 calc R . . I -4
C44B C 0.0326(11) 0.7468(14) 0.2473(10) 0.475(16) Uani 1 1 d D U . I -4
H44A H 0.044428 0.749021 0.269542 0.569 Uiso 1 1 calc R . . I -4
H44B H 0.006033 0.717497 0.244045 0.569 Uiso 1 1 calc R . . I -4
C45B C 0.0071(18) 0.7991(15) 0.2352(11) 0.54(3) Uani 1 1 d D U . I -4
H45A H -0.026000 0.807336 0.246497 0.810 Uiso 1 1 calc R . . I -4
H45B H 0.034545 0.827138 0.238345 0.810 Uiso 1 1 calc R . . I -4
H45C H -0.003510 0.795893 0.213074 0.810 Uiso 1 1 calc R . . I -4
C46B C 0.1191(9) 0.5365(8) 0.2157(5) 0.304(7) Uani 1 1 d D U . I -4
H46A H 0.091016 0.508652 0.212011 0.365 Uiso 1 1 calc R . . I -4
H46B H 0.150417 0.521693 0.228686 0.365 Uiso 1 1 calc R . . I -4
C47B C 0.1406(10) 0.5533(9) 0.1846(5) 0.338(9) Uani 1 1 d D U . I -4
H47B H 0.112665 0.546259 0.167472 0.405 Uiso 1 1 calc R . . I -4
H47C H 0.150001 0.590985 0.184707 0.405 Uiso 1 1 calc R . . I -4
C48B C 0.1919(9) 0.5204(10) 0.1816(5) 0.338(9) Uani 1 1 d D U . I -4
H48A H 0.184587 0.483372 0.186487 0.405 Uiso 1 1 calc R . . I -4
H48B H 0.223231 0.533299 0.195317 0.405 Uiso 1 1 calc R . . I -4
C49B C 0.2040(11) 0.5274(11) 0.1470(5) 0.377(12) Uani 1 1 d D U . I -4
H49A H 0.237134 0.507273 0.142482 0.566 Uiso 1 1 calc R . . I -4
H49B H 0.172024 0.514968 0.134029 0.566 Uiso 1 1 calc R . . I -4
H49C H 0.210353 0.564489 0.142788 0.566 Uiso 1 1 calc R . . I -4

loop_
_atom_site_aniso_label
_atom_site_aniso_U_11
_atom_site_aniso_U_22
_atom_site_aniso_U_33
_atom_site_aniso_U_23
_atom_site_aniso_U_13
_atom_site_aniso_U_12
S1 0.1337(18) 0.1343(16) 0.1463(19) -0.0014(13) -0.0354(14) -0.0139(13)
S2 0.1372(19) 0.1401(17) 0.1403(19) 0.0067(14) -0.0175(14) 0.0082(14)
S3 0.1038(15) 0.1534(17) 0.1298(17) 0.0198(13) -0.0351(12) -0.0193(12)
S4 0.0990(15) 0.1501(17) 0.1514(19) 0.0238(14) -0.0385(13) -0.0295(12)
S5 0.1129(16) 0.1576(19) 0.156(2) 0.0026(15) -0.0477(14) -0.0238(13)
F1 0.264(8) 0.156(4) 0.310(9) -0.029(5) 0.053(6) 0.021(5)
F2 0.225(7) 0.172(5) 0.302(8) 0.035(5) 0.025(6) 0.055(5)
F3 0.171(7) 0.165(7) 0.229(8) 0.017(5) -0.004(5) 0.046(5)
F3D 0.188(12) 0.161(11) 0.190(12) -0.020(8) 0.042(8) -0.023(8)
F4 0.274(16) 0.236(7) 0.256(15) 0.052(9) -0.079(11) 0.020(9)
F4D 0.209(15) 0.337(9) 0.196(14) -0.018(10) -0.097(11) 0.025(10)
F5 0.452(18) 0.314(8) 0.471(18) 0.084(10) -0.278(16) 0.079(9)
F6 0.429(16) 0.363(13) 0.476(19) 0.084(13) -0.315(15) 0.030(11)
O1 0.132(5) 0.156(4) 0.168(5) 0.013(4) -0.046(4) -0.015(3)
O2 0.141(5) 0.171(5) 0.199(6) 0.006(4) -0.078(4) -0.004(4)
N1 0.140(5) 0.141(3) 0.139(5) 0.003(4) -0.023(3) -0.009(3)
N2 0.117(4) 0.146(3) 0.113(4) 0.008(3) -0.015(3) 0.001(3)
N3 0.128(4) 0.147(3) 0.173(5) 0.035(4) -0.072(4) -0.037(3)
N4 0.136(5) 0.142(3) 0.161(5) 0.013(3) -0.063(4) -0.024(3)
N5 0.177(8) 0.176(7) 0.219(9) 0.007(6) -0.096(7) -0.049(5)
N6 0.385(19) 0.185(10) 0.361(17) -0.043(9) -0.193(15) -0.043(9)
N7 0.135(7) 0.192(7) 0.197(9) -0.020(6) -0.033(6) -0.028(5)
N8 0.109(6) 0.275(11) 0.168(6) -0.039(6) -0.026(4) -0.044(6)
C1 0.121(6) 0.157(3) 0.157(6) 0.006(4) -0.039(4) -0.029(4)
C2 0.108(5) 0.145(3) 0.138(5) -0.004(4) -0.025(4) -0.017(3)
C3 0.109(5) 0.139(3) 0.126(5) -0.004(3) -0.022(3) -0.013(3)
C4 0.118(5) 0.143(3) 0.126(5) 0.007(4) -0.030(4) -0.020(3)
C5 0.113(5) 0.142(3) 0.116(5) 0.004(4) -0.018(3) -0.011(3)
C6 0.111(5) 0.143(3) 0.110(5) 0.010(3) -0.020(3) -0.012(3)
C7 0.118(5) 0.147(2) 0.135(6) 0.021(3) -0.045(4) -0.021(3)
C8 0.110(5) 0.147(3) 0.137(5) 0.023(3) -0.041(4) -0.024(3)
C9 0.099(5) 0.153(2) 0.125(5) 0.018(3) -0.032(4) -0.024(3)
C10 0.109(5) 0.153(3) 0.137(5) 0.012(3) -0.038(4) -0.020(4)
C11 0.103(5) 0.152(3) 0.139(6) 0.012(3) -0.034(4) -0.021(3)
C12 0.103(5) 0.149(2) 0.145(6) 0.025(3) -0.042(4) -0.030(3)
C13 0.104(5) 0.148(3) 0.154(6) 0.027(3) -0.049(4) -0.030(3)
C14 0.129(6) 0.147(3) 0.163(6) 0.032(4) -0.065(5) -0.035(4)
C15 0.122(5) 0.145(3) 0.151(6) 0.014(4) -0.052(4) -0.023(4)
C16 0.107(5) 0.141(3) 0.134(5) -0.003(4) -0.031(3) -0.014(3)
C17 0.110(5) 0.147(3) 0.144(6) 0.004(4) -0.034(4) -0.022(3)
C18 0.102(5) 0.158(4) 0.146(6) 0.000(4) -0.028(4) -0.025(3)
C19 0.102(5) 0.151(3) 0.144(6) 0.006(4) -0.025(4) -0.018(4)
C20 0.101(5) 0.150(3) 0.143(6) 0.004(4) -0.017(4) -0.017(3)
C21 0.121(6) 0.155(3) 0.153(6) -0.008(4) -0.017(4) -0.019(4)
C22 0.115(5) 0.150(3) 0.144(6) -0.006(4) 0.012(4) -0.017(4)
C23 0.124(6) 0.151(3) 0.171(7) -0.011(4) 0.021(4) -0.017(4)
C24 0.141(6) 0.152(4) 0.172(7) -0.009(4) 0.032(4) -0.004(4)
C25 0.171(9) 0.154(4) 0.198(9) -0.017(5) 0.035(6) -0.004(5)
C26 0.197(8) 0.155(4) 0.213(9) -0.005(5) 0.048(5) 0.015(5)
C27 0.183(8) 0.154(4) 0.217(9) 0.018(5) 0.040(5) 0.030(5)
C28 0.170(8) 0.159(4) 0.202(8) 0.015(5) 0.023(5) 0.024(5)
C29 0.130(6) 0.146(4) 0.181(7) 0.010(4) 0.024(4) 0.000(4)
C30 0.116(6) 0.148(4) 0.157(6) 0.013(4) 0.016(4) -0.003(4)
C31 0.110(5) 0.148(3) 0.155(6) 0.007(4) 0.002(4) -0.010(4)
C32 0.101(5) 0.148(4) 0.141(5) 0.009(4) -0.011(4) -0.015(4)
C33 0.171(8) 0.166(6) 0.185(7) -0.006(5) -0.058(6) -0.036(5)
C34 0.167(9) 0.175(8) 0.197(10) 0.003(6) -0.082(7) -0.045(6)
C35 0.250(14) 0.178(8) 0.244(12) -0.024(7) -0.100(10) -0.042(7)
C36 0.104(5) 0.160(5) 0.139(6) -0.010(4) -0.026(4) -0.021(4)
C37 0.089(4) 0.178(4) 0.133(5) 0.004(4) -0.015(3) -0.022(4)
C38 0.086(5) 0.196(4) 0.127(5) -0.004(4) -0.009(3) -0.022(3)
C39 0.093(5) 0.209(5) 0.132(6) 0.004(4) -0.018(4) -0.016(4)
C40 0.108(6) 0.240(6) 0.136(6) -0.011(5) -0.027(4) 0.003(5)
C46 0.140(7) 0.232(6) 0.157(7) 0.024(5) -0.034(5) 0.019(5)
C41 0.154(8) 0.257(6) 0.162(8) 0.010(5) -0.054(6) 0.017(5)
C42 0.218(11) 0.304(8) 0.215(11) 0.016(8) -0.112(9) 0.025(8)
C43 0.303(14) 0.326(8) 0.278(14) 0.044(8) -0.160(11) 0.046(8)
C44 0.288(14) 0.284(8) 0.309(14) 0.058(8) -0.144(11) 0.055(8)
C45 0.221(12) 0.243(6) 0.241(11) 0.039(7) -0.084(9) 0.038(6)
C47 0.139(7) 0.203(5) 0.161(7) 0.023(5) -0.039(5) -0.003(5)
C48 0.096(5) 0.196(4) 0.135(6) 0.015(4) -0.022(4) -0.013(4)
C49 0.108(5) 0.178(4) 0.137(6) 0.013(4) -0.029(4) -0.018(4)
C50 0.082(5) 0.205(4) 0.141(6) -0.015(4) -0.007(4) -0.031(4)
C51 0.093(6) 0.189(6) 0.170(8) -0.026(5) -0.035(5) -0.043(5)
C52 0.100(6) 0.230(9) 0.161(7) -0.018(6) -0.028(5) -0.033(6)
C53 0.159(7) 0.138(6) 0.151(5) 0.007(5) -0.069(4) -0.022(5)
C54 0.198(9) 0.231(11) 0.144(5) 0.021(7) -0.058(6) -0.029(7)
C55 0.275(13) 0.368(18) 0.295(17) 0.009(15) 0.027(11) -0.115(12)
C56 0.385(18) 0.41(2) 0.41(2) 0.049(19) 0.147(16) -0.090(18)
C57 0.399(18) 0.53(3) 0.49(3) 0.00(2) 0.191(19) -0.122(19)
C58 0.48(3) 0.72(4) 0.52(3) -0.04(3) 0.22(2) -0.03(3)
C59 0.48(3) 0.81(4) 0.58(3) -0.03(3) 0.23(2) 0.01(3)
C60 0.48(3) 0.80(4) 0.56(3) 0.01(3) 0.21(2) 0.10(3)
C61 0.53(4) 0.78(4) 0.62(4) 0.00(3) 0.17(3) 0.11(3)
C62 0.57(4) 0.73(4) 0.61(4) 0.08(4) 0.12(3) 0.09(4)
C64 0.164(6) 0.157(5) 0.257(9) 0.050(6) -0.110(5) -0.030(5)
C65 0.196(8) 0.201(8) 0.327(10) 0.049(9) -0.079(8) 0.027(7)
C66 0.271(13) 0.195(8) 0.351(14) 0.036(10) -0.119(12) 0.044(8)
C67 0.46(2) 0.208(8) 0.42(2) 0.062(11) -0.252(18) 0.005(10)
C68 0.58(3) 0.206(9) 0.49(3) 0.079(15) -0.28(2) 0.021(12)
C69 0.67(3) 0.209(12) 0.48(3) 0.064(17) -0.26(3) -0.010(15)
C70 0.77(4) 0.217(14) 0.60(4) 0.09(2) -0.21(3) 0.08(2)
C71 0.89(5) 0.27(2) 0.81(6) 0.19(3) -0.20(6) 0.03(3)
C72 0.170(8) 0.182(10) 0.328(10) 0.032(10) -0.066(8) 0.012(8)
C73 0.162(8) 0.164(10) 0.394(13) 0.018(12) -0.045(9) -0.019(7)
C74 0.187(12) 0.199(12) 0.406(14) 0.067(14) -0.003(11) 0.028(10)
C75 0.269(17) 0.231(16) 0.52(2) 0.056(18) 0.090(17) 0.081(15)
C76 0.186(8) 0.244(8) 0.221(9) 0.095(6) -0.117(6) -0.094(7)
C77 0.196(8) 0.391(13) 0.196(10) 0.099(8) -0.095(6) -0.132(10)
C78 0.288(16) 0.469(15) 0.248(14) 0.165(13) -0.076(10) -0.079(13)
C79 0.46(2) 0.48(2) 0.38(2) 0.163(19) -0.01(2) 0.044(18)
C80 0.55(3) 0.503(18) 0.42(3) 0.149(19) -0.02(3) 0.01(2)
C81 0.59(4) 0.49(2) 0.48(3) 0.18(2) -0.02(3) 0.00(3)
C82 0.60(4) 0.50(2) 0.50(4) 0.15(3) -0.04(3) 0.00(3)
C83 0.60(5) 0.49(4) 0.69(6) 0.05(4) -0.08(4) 0.08(4)
C84 0.206(12) 0.427(13) 0.256(13) 0.068(11) -0.013(8) -0.121(11)
C85 0.188(12) 0.395(15) 0.266(14) 0.027(12) -0.024(10) -0.039(14)
C86 0.184(13) 0.396(15) 0.247(15) 0.020(14) 0.030(10) -0.037(14)
C87 0.228(16) 0.43(2) 0.279(18) -0.086(18) 0.028(13) -0.010(15)
C88 0.135(7) 0.157(4) 0.194(8) -0.001(5) -0.046(6) -0.034(4)
C89 0.180(10) 0.213(8) 0.251(11) -0.060(8) -0.027(8) -0.028(8)
C90 0.273(17) 0.207(8) 0.49(2) -0.117(12) 0.023(17) -0.042(10)
C91 0.48(3) 0.344(17) 0.54(2) -0.244(16) -0.03(2) 0.019(19)
C92 0.59(3) 0.371(19) 0.71(3) -0.29(2) -0.06(3) -0.02(2)
C93 0.67(4) 0.351(18) 0.91(4) -0.27(3) 0.01(4) 0.01(2)
C94 0.76(4) 0.378(19) 1.02(5) -0.23(3) -0.01(4) -0.04(3)
C95 0.82(5) 0.369(19) 1.08(5) -0.22(3) -0.02(5) -0.05(3)
C96 0.85(5) 0.35(3) 1.10(6) -0.21(3) -0.02(5) -0.06(4)
C97 0.85(5) 0.39(4) 1.14(6) -0.19(4) -0.04(5) -0.08(4)
C98 0.82(8) 0.57(6) 1.14(7) -0.25(5) -0.03(6) -0.04(7)
S1A 0.186(3) 0.165(2) 0.158(2) 0.0083(17) -0.0544(19) -0.0165(18)
S2A 0.158(2) 0.208(2) 0.144(2) -0.0108(19) -0.0276(17) -0.049(2)
S3A 0.1113(17) 0.233(3) 0.1365(19) 0.0024(18) -0.0346(14) -0.0058(17)
S4A 0.148(2) 0.200(2) 0.1307(19) 0.0112(17) -0.0262(15) 0.0304(18)
S5A 0.1332(19) 0.171(2) 0.1362(19) 0.0024(15) -0.0334(14) -0.0033(15)
F1A 0.346(13) 0.218(6) 0.520(16) 0.058(8) 0.200(11) 0.093(7)
F2A 0.421(14) 0.234(7) 0.358(12) -0.013(7) 0.170(8) 0.046(7)
F3A 0.381(15) 0.276(11) 0.249(11) -0.002(7) 0.094(8) 0.051(9)
F3E 0.30(2) 0.227(16) 0.337(18) 0.100(13) 0.192(13) 0.092(14)
F4A 0.129(7) 0.242(7) 0.222(10) -0.026(6) -0.024(6) -0.058(6)
F4E 0.111(11) 0.337(8) 0.171(13) 0.033(9) -0.036(9) -0.036(8)
F5A 0.161(6) 0.326(7) 0.262(8) -0.031(6) -0.047(5) -0.100(5)
F6A 0.156(6) 0.400(10) 0.250(7) 0.007(6) -0.087(5) -0.089(6)
O1A 0.204(7) 0.199(6) 0.146(5) 0.014(4) 0.004(4) 0.035(5)
O2A 0.166(6) 0.168(5) 0.149(5) 0.009(4) -0.041(4) -0.017(4)
N1A 0.166(6) 0.179(4) 0.134(5) -0.002(4) -0.024(4) -0.035(4)
N2A 0.147(6) 0.213(4) 0.116(5) -0.001(4) -0.026(4) -0.041(4)
N3A 0.118(4) 0.168(3) 0.128(4) -0.002(3) -0.029(3) 0.006(3)
N4A 0.138(5) 0.156(3) 0.130(5) -0.018(4) -0.038(3) 0.003(3)
N5A 0.37(2) 0.339(16) 0.246(16) 0.048(10) -0.092(13) 0.122(12)
N6A 0.42(3) 0.37(2) 0.45(3) 0.177(18) 0.00(2) 0.207(18)
N7A 0.199(10) 0.197(8) 0.272(13) 0.039(7) -0.055(8) -0.003(7)
N8A 0.154(7) 0.236(10) 0.183(8) 0.041(7) -0.013(5) 0.043(6)
C1A 0.196(8) 0.176(4) 0.193(9) 0.025(5) -0.076(6) -0.024(5)
C2A 0.166(6) 0.165(4) 0.137(6) 0.004(4) -0.035(4) -0.009(4)
C3A 0.149(6) 0.159(3) 0.123(6) -0.006(4) -0.029(4) -0.011(3)
C4A 0.134(5) 0.159(3) 0.117(5) -0.012(4) -0.021(4) -0.006(3)
C5A 0.139(6) 0.175(4) 0.127(6) -0.005(4) -0.025(4) -0.022(4)
C6A 0.134(6) 0.187(3) 0.117(6) -0.006(4) -0.025(4) -0.019(4)
C7A 0.121(5) 0.184(3) 0.124(6) -0.002(4) -0.030(4) -0.011(3)
C8A 0.118(5) 0.196(3) 0.136(6) -0.002(4) -0.033(4) -0.003(4)
C9A 0.121(6) 0.226(3) 0.140(6) 0.002(4) -0.033(4) 0.019(4)
C10A 0.121(6) 0.256(4) 0.136(7) 0.022(5) -0.019(4) 0.035(4)
C11A 0.135(6) 0.234(4) 0.126(6) 0.033(5) -0.007(4) 0.046(4)
C12A 0.106(5) 0.201(3) 0.121(6) 0.015(4) -0.017(4) 0.010(3)
C13A 0.113(5) 0.186(3) 0.128(6) 0.006(4) -0.029(4) 0.000(3)
C14A 0.117(5) 0.167(3) 0.114(5) -0.008(4) -0.021(4) -0.001(3)
C15A 0.119(5) 0.159(3) 0.104(5) -0.011(4) -0.017(3) -0.003(3)
C16A 0.131(5) 0.160(3) 0.117(5) -0.016(4) -0.022(4) 0.003(3)
C17A 0.145(6) 0.164(4) 0.126(6) -0.003(4) -0.033(4) -0.005(4)
C18A 0.169(7) 0.172(4) 0.143(6) 0.008(5) -0.047(5) -0.004(4)
C19A 0.167(8) 0.248(4) 0.147(8) 0.042(5) -0.003(6) 0.072(5)
C20A 0.174(8) 0.241(4) 0.151(7) 0.049(5) 0.022(5) 0.079(5)
C21A 0.198(9) 0.252(5) 0.179(8) 0.058(6) 0.047(5) 0.108(6)
C22A 0.220(9) 0.240(5) 0.206(9) 0.056(6) 0.073(6) 0.097(6)
C23A 0.233(11) 0.240(5) 0.259(11) 0.053(6) 0.112(7) 0.118(7)
C24A 0.270(12) 0.231(5) 0.259(11) 0.057(7) 0.137(7) 0.084(7)
C25A 0.341(16) 0.232(6) 0.334(14) 0.064(8) 0.153(10) 0.095(8)
C26A 0.341(15) 0.220(6) 0.348(14) 0.049(7) 0.191(8) 0.080(7)
C27A 0.344(15) 0.225(6) 0.314(13) 0.011(8) 0.184(8) 0.062(8)
C28A 0.312(13) 0.229(6) 0.237(11) 0.010(7) 0.147(7) 0.060(7)
C29A 0.267(11) 0.226(5) 0.222(9) 0.023(6) 0.141(6) 0.074(6)
C30A 0.260(12) 0.226(6) 0.174(9) 0.015(6) 0.094(6) 0.064(6)
C31A 0.211(9) 0.224(5) 0.180(9) 0.042(5) 0.078(6) 0.066(6)
C32A 0.192(8) 0.227(5) 0.144(7) 0.033(5) 0.041(5) 0.062(5)
C33A 0.271(12) 0.288(10) 0.220(10) 0.069(7) -0.012(8) 0.139(9)
C34A 0.242(13) 0.296(13) 0.217(13) 0.066(8) -0.039(10) 0.158(10)
C35A 0.37(2) 0.297(13) 0.291(16) 0.077(11) -0.033(14) 0.171(13)
C36A 0.155(7) 0.171(5) 0.165(7) 0.031(5) -0.047(5) -0.016(5)
C37A 0.125(6) 0.179(4) 0.138(6) 0.025(4) -0.020(4) -0.014(4)
C38A 0.123(6) 0.201(4) 0.148(6) 0.039(4) -0.020(4) -0.016(4)
C39A 0.099(5) 0.222(5) 0.144(6) 0.030(4) -0.011(4) -0.023(4)
C40A 0.097(6) 0.254(6) 0.153(6) 0.028(5) -0.015(4) -0.024(5)
C41A 0.084(5) 0.264(6) 0.150(6) 0.017(5) -0.002(4) -0.033(5)
C42A 0.099(6) 0.310(7) 0.171(7) 0.025(6) -0.019(5) -0.053(6)
C43A 0.104(7) 0.333(7) 0.187(8) 0.001(6) -0.030(5) -0.062(6)
C44A 0.138(8) 0.305(7) 0.220(9) -0.010(6) -0.043(6) -0.074(6)
C45A 0.117(7) 0.263(6) 0.193(8) -0.016(5) -0.020(5) -0.048(5)
C46A 0.108(6) 0.246(6) 0.160(7) 0.006(5) -0.013(4) -0.043(5)
C47A 0.102(5) 0.216(5) 0.145(6) 0.002(5) -0.002(4) -0.031(5)
C48A 0.112(6) 0.206(5) 0.128(6) 0.016(4) -0.006(4) -0.025(4)
C49A 0.116(6) 0.181(4) 0.127(6) 0.018(4) -0.010(4) -0.018(4)
C50A 0.121(6) 0.207(5) 0.171(8) 0.051(5) -0.004(5) -0.002(5)
C51A 0.132(8) 0.189(6) 0.209(10) 0.051(7) -0.027(6) 0.011(6)
C52A 0.145(7) 0.209(9) 0.182(8) 0.043(7) -0.018(6) 0.015(6)
C53A 0.138(8) 0.329(12) 0.172(8) 0.073(8) -0.046(6) -0.006(7)
C54A 0.179(10) 0.341(13) 0.214(11) 0.064(10) -0.077(8) -0.022(8)
C55A 0.168(10) 0.452(18) 0.215(12) 0.086(12) -0.073(8) -0.063(10)
C56A 0.159(11) 0.466(19) 0.259(14) 0.063(14) -0.048(9) -0.078(11)
C57A 0.211(14) 0.56(2) 0.293(16) 0.041(16) -0.088(11) -0.113(15)
C58A 0.32(2) 0.60(3) 0.44(3) -0.04(2) -0.064(17) -0.191(17)
C59A 0.35(2) 0.65(3) 0.49(3) -0.04(2) -0.105(19) -0.19(2)
C60A 0.38(2) 0.75(4) 0.51(3) -0.02(3) -0.11(2) -0.14(2)
C61A 0.37(2) 0.71(4) 0.50(3) -0.08(3) -0.10(2) -0.11(3)
C62A 0.38(2) 0.68(4) 0.53(4) -0.09(3) -0.07(2) -0.09(3)
C63A 0.37(2) 0.67(6) 0.56(5) -0.01(5) -0.08(3) -0.09(4)
C64A 0.154(6) 0.159(5) 0.147(5) -0.001(5) -0.056(4) 0.011(5)
C65A 0.200(6) 0.158(6) 0.143(5) -0.013(5) -0.052(5) 0.021(6)
C66A 0.239(9) 0.202(7) 0.200(8) -0.060(7) -0.074(8) 0.018(7)
C67A 0.230(12) 0.179(6) 0.278(14) -0.070(8) -0.030(10) 0.008(7)
C68A 0.285(16) 0.234(8) 0.37(2) -0.089(12) -0.030(15) -0.053(10)
C69A 0.36(2) 0.186(8) 0.50(2) -0.088(12) 0.078(19) -0.029(12)
C70A 0.50(3) 0.243(10) 0.58(3) -0.132(18) 0.04(3) -0.073(19)
C71A 0.69(5) 0.214(11) 0.66(4) -0.12(2) 0.00(4) -0.11(2)
C72A 0.205(6) 0.145(7) 0.163(7) -0.030(6) -0.027(6) 0.035(6)
C73A 0.246(9) 0.228(11) 0.171(7) -0.045(8) -0.009(8) 0.014(10)
C74A 0.244(9) 0.308(16) 0.238(12) -0.098(12) 0.028(10) 0.026(12)
C75A 0.32(2) 0.62(4) 0.282(17) -0.05(2) 0.068(16) -0.08(3)
C76A 0.200(7) 0.169(5) 0.223(8) 0.001(7) -0.108(6) -0.023(5)
C77A 0.208(7) 0.231(10) 0.302(10) 0.043(9) -0.084(8) -0.068(7)
C78A 0.253(13) 0.258(12) 0.380(16) 0.003(13) -0.084(13) -0.089(10)
C79A 0.278(18) 0.318(16) 0.387(17) -0.047(15) -0.108(14) -0.064(13)
C80A 0.282(18) 0.332(16) 0.43(2) -0.064(16) -0.086(17) -0.082(14)
C81A 0.43(3) 0.331(16) 0.46(3) 0.00(2) -0.14(2) -0.092(16)
C82A 0.31(2) 0.45(3) 0.45(3) 0.05(2) -0.194(19) -0.142(18)
C83A 0.49(4) 0.45(3) 0.50(4) 0.19(3) -0.32(3) -0.16(2)
C84A 0.140(9) 0.270(14) 0.295(9) 0.053(9) -0.061(7) -0.081(9)
C85A 0.285(19) 0.44(2) 0.352(15) -0.052(15) -0.110(13) 0.042(15)
C86A 0.302(19) 0.45(3) 0.37(2) -0.05(2) -0.098(16) 0.091(18)
C87A 0.42(3) 0.44(2) 0.38(3) -0.05(2) -0.05(3) 0.10(2)
C88A 0.289(14) 0.174(4) 0.265(12) 0.043(7) -0.173(10) -0.029(6)
C89A 0.44(2) 0.293(14) 0.410(19) 0.158(14) -0.064(15) -0.076(16)
C90A 0.49(3) 0.301(14) 0.57(2) 0.223(16) -0.126(19) -0.042(17)
C91A 0.45(2) 0.38(2) 0.61(2) 0.284(18) -0.13(2) -0.11(2)
C92A 0.36(2) 0.37(2) 0.49(2) 0.227(17) -0.264(15) -0.210(17)
C93A 0.53(3) 0.47(3) 0.54(3) 0.19(2) -0.15(2) -0.12(2)
C94A 0.63(3) 0.49(3) 0.60(3) 0.15(3) -0.10(2) -0.21(3)
C95A 0.74(4) 0.50(3) 0.64(4) 0.13(3) -0.11(3) -0.22(3)
C96A 0.80(4) 0.51(3) 0.67(4) 0.11(3) -0.15(3) -0.22(4)
C97A 0.79(5) 0.48(3) 0.68(5) 0.10(3) -0.16(4) -0.23(4)
C98A 0.88(8) 0.47(3) 0.77(7) 0.10(4) -0.13(6) -0.15(5)
S1B 0.234(5) 0.166(3) 0.292(6) 0.000 -0.117(5) 0.000
S2B 0.1294(19) 0.171(2) 0.173(2) 0.0145(17) -0.0455(16) 0.0061(15)
S3B 0.1135(17) 0.176(2) 0.1415(19) 0.0221(15) -0.0368(14) -0.0060(14)
F1B 0.197(9) 0.153(7) 0.219(9) 0.011(5) 0.032(6) 0.024(6)
F2B 0.255(8) 0.170(5) 0.304(9) -0.026(5) 0.040(7) -0.001(5)
F3B 0.293(9) 0.223(6) 0.242(7) -0.063(6) 0.022(6) -0.048(6)
F05C 0.175(12) 0.231(12) 0.188(11) -0.022(8) -0.005(8) -0.044(8)
O1B 0.121(4) 0.178(5) 0.168(5) 0.037(4) -0.029(3) -0.008(4)
N1B 0.188(8) 0.161(4) 0.251(10) 0.029(6) -0.088(7) -0.006(5)
N2B 0.123(5) 0.162(4) 0.161(6) 0.011(4) -0.049(4) -0.004(3)
N3B 0.128(6) 0.200(5) 0.216(9) 0.023(7) -0.078(6) -0.006(6)
N4B 0.181(9) 0.227(10) 0.192(8) 0.001(7) -0.073(6) -0.010(7)
C1B 0.162(8) 0.162(4) 0.203(10) 0.015(6) -0.068(7) -0.005(4)
C2B 0.131(6) 0.163(4) 0.167(7) 0.010(5) -0.044(5) 0.000(4)
C3B 0.122(5) 0.169(4) 0.166(7) 0.011(5) -0.041(4) 0.006(4)
C4B 0.114(5) 0.175(3) 0.146(6) 0.016(4) -0.033(4) 0.004(3)
C5B 0.117(5) 0.180(4) 0.142(6) 0.023(4) -0.033(4) -0.004(4)
C6B 0.099(5) 0.181(4) 0.130(5) 0.014(4) -0.022(4) 0.004(4)
C7B 0.113(5) 0.172(3) 0.143(6) 0.011(4) -0.034(4) 0.004(3)
C8B 0.125(5) 0.171(4) 0.156(7) 0.012(5) -0.046(4) 0.001(4)
C9B 0.132(6) 0.162(4) 0.167(8) 0.001(5) -0.055(5) 0.001(4)
C10B 0.101(5) 0.181(4) 0.126(6) 0.012(4) -0.019(4) 0.004(4)
C11B 0.104(5) 0.181(4) 0.128(5) 0.012(4) -0.014(4) -0.001(4)
C12B 0.101(5) 0.185(4) 0.125(5) 0.010(4) -0.007(3) -0.008(4)
C13B 0.117(6) 0.185(4) 0.138(6) 0.005(4) 0.000(4) -0.007(4)
C14B 0.120(6) 0.187(4) 0.145(6) 0.002(4) 0.006(4) -0.011(5)
C15B 0.138(7) 0.185(4) 0.152(6) -0.008(5) 0.019(4) -0.006(5)
C16B 0.176(9) 0.202(5) 0.183(8) -0.030(6) 0.012(6) -0.014(6)
C17B 0.212(10) 0.196(5) 0.206(9) -0.040(6) 0.032(6) -0.016(6)
C18B 0.181(9) 0.176(5) 0.223(9) -0.017(6) 0.055(5) -0.003(6)
C19B 0.176(9) 0.171(4) 0.201(8) 0.001(5) 0.038(5) 0.005(5)
C20B 0.134(7) 0.173(4) 0.166(7) 0.010(5) 0.020(4) -0.007(5)
C21B 0.139(7) 0.177(4) 0.162(7) 0.012(4) 0.005(5) 0.000(5)
C22B 0.108(5) 0.178(4) 0.139(6) 0.013(4) 0.011(4) -0.005(4)
C23B 0.097(5) 0.180(4) 0.146(6) 0.015(4) -0.007(4) 0.001(4)
C24B 0.121(6) 0.198(5) 0.140(6) 0.022(5) -0.024(4) -0.011(5)
C25B 0.129(8) 0.200(5) 0.192(9) 0.026(6) -0.065(7) -0.004(6)
C26B 0.151(8) 0.220(9) 0.163(7) 0.016(6) -0.047(6) -0.017(7)
C27B 0.143(7) 0.187(6) 0.169(8) 0.018(6) -0.055(5) 0.010(5)
C28B 0.186(10) 0.321(13) 0.219(12) 0.009(9) -0.033(8) 0.087(9)
C29B 0.262(14) 0.315(13) 0.261(14) 0.004(11) -0.044(12) 0.127(10)
C30B 0.38(2) 0.338(14) 0.275(17) 0.031(14) 0.026(16) 0.081(13)
C31B 0.39(2) 0.360(15) 0.295(18) 0.067(15) 0.057(16) 0.112(17)
C32B 0.47(3) 0.351(15) 0.34(2) 0.074(17) 0.16(2) 0.117(17)
C33B 0.52(3) 0.33(2) 0.44(3) 0.060(18) 0.10(2) 0.126(19)
C34B 0.59(3) 0.45(3) 0.54(3) 0.15(2) 0.08(3) 0.16(2)
C35B 0.59(3) 0.49(3) 0.59(4) 0.17(3) 0.06(3) 0.17(3)
C36B 0.59(4) 0.50(3) 0.66(4) 0.16(3) 0.07(4) 0.18(3)
C37B 0.64(4) 0.56(4) 0.63(5) 0.09(4) 0.08(4) 0.12(3)
C38B 0.176(9) 0.182(5) 0.215(9) 0.049(6) -0.094(6) -0.034(5)
C39B 0.302(16) 0.251(10) 0.336(14) 0.097(9) 0.039(11) -0.039(11)
C40B 0.294(19) 0.262(10) 0.393(19) 0.128(10) 0.027(14) -0.039(11)
C41B 0.27(2) 0.265(12) 0.53(2) 0.045(14) 0.001(17) -0.014(13)
C42B 0.37(2) 0.270(13) 0.60(3) 0.063(18) -0.01(2) -0.025(16)
C43B 0.40(3) 0.280(18) 0.60(4) 0.07(2) -0.01(2) 0.011(19)
C44B 0.39(3) 0.39(3) 0.64(4) 0.07(3) -0.01(3) 0.02(2)
C45B 0.53(4) 0.49(4) 0.61(7) 0.12(4) 0.09(4) 0.16(3)
C46B 0.301(18) 0.290(13) 0.323(16) 0.076(12) 0.039(13) -0.031(13)
C47B 0.30(2) 0.37(2) 0.345(16) 0.101(14) 0.057(14) -0.023(14)
C48B 0.28(2) 0.40(2) 0.34(2) 0.025(19) 0.021(14) -0.036(15)
C49B 0.32(3) 0.43(3) 0.39(2) 0.09(2) 0.090(19) -0.03(2)

loop_
_atom_type_symbol
_atom_type_description
_atom_type_scat_dispersion_real
_atom_type_scat_dispersion_imag
_atom_type_scat_source
C C 0.0181 0.0091 'International Tables Vol C Tables 4.2.6.8 and 6.1.1.4'
H H 0.0000 0.0000 'International Tables Vol C Tables 4.2.6.8 and 6.1.1.4'
F F 0.0727 0.0534 'International Tables Vol C Tables 4.2.6.8 and 6.1.1.4'
N N 0.0311 0.0180 'International Tables Vol C Tables 4.2.6.8 and 6.1.1.4'
O O 0.0492 0.0322 'International Tables Vol C Tables 4.2.6.8 and 6.1.1.4'
S S 0.3331 0.5567 'International Tables Vol C Tables 4.2.6.8 and 6.1.1.4'

loop_
_exptl_crystal_face_index_h
_exptl_crystal_face_index_k
_exptl_crystal_face_index_l
_exptl_crystal_face_perp_dist
0 -1 -1 0.0525
-1 0 0 0.0348
1 0 0 0.0348
1 1 -1 0.0174
0 -1 0 0.0675
-1 0 -1 0.0730
0 1 2 0.0443
0 0 1 0.0492

loop_
_geom_angle_atom_site_label_1
_geom_angle_atom_site_label_2
_geom_angle_atom_site_label_3
_geom_angle
_geom_angle_site_symmetry_1
_geom_angle_site_symmetry_3
_geom_angle_publ_flag
C2 S1 C3 88.4(4) . . ?
N2 S2 N1 100.7(4) . . ?
C9 S3 C8 89.4(4) . . ?
C12 S4 C11 88.9(4) . . ?
C17 S5 C18 90.8(4) . . ?
C5 N1 S2 105.0(6) . . ?
C6 N2 S2 106.7(6) . . ?
C14 N3 C13 106.2(7) . . ?
C14 N3 C64 130.4(7) . . ?
C64 N3 C13 122.8(8) . . ?
C15 N4 C16 104.4(7) . . ?
C15 N4 C76 127.0(8) . . ?
C16 N4 C76 120.2(8) . . ?
C2 C1 C18 110.3(8) . . ?
C2 C1 C88 123.1(9) . . ?
C18 C1 C88 126.6(8) . . ?
C1 C2 S1 131.2(8) . . ?
C17 C2 S1 114.7(6) . . ?
C17 C2 C1 113.9(8) . . ?
C4 C3 S1 138.5(8) . . ?
C16 C3 S1 112.4(6) . . ?
C16 C3 C4 109.1(8) . . ?
C3 C4 C5 130.9(9) . . ?
C3 C4 C15 106.2(8) . . ?
C15 C4 C5 122.9(8) . . ?
N1 C5 C4 127.6(8) . . ?
N1 C5 C6 113.8(8) . . ?
C6 C5 C4 118.4(8) . . ?
N2 C6 C5 113.7(8) . . ?
N2 C6 C7 125.5(8) . . ?
C5 C6 C7 120.8(8) . . ?
C6 C7 C8 133.8(8) . . ?
C6 C7 C14 121.7(8) . . ?
C8 C7 C14 103.9(8) . . ?
C7 C8 S3 137.0(7) . . ?
C13 C8 S3 114.1(7) . . ?
C13 C8 C7 108.8(8) . . ?
C10 C9 S3 134.4(6) . . ?
C10 C9 C12 109.5(8) . . ?
C12 C9 S3 116.1(6) . . ?
C9 C10 C53 121.7(8) . . ?
C11 C10 C9 112.6(7) . . ?
C11 C10 C53 125.8(8) . . ?
C10 C11 S4 113.4(7) . . ?
C10 C11 C19 123.8(8) . . ?
C19 C11 S4 122.6(7) . . ?
C9 C12 S4 115.5(7) . . ?
C9 C12 C13 106.1(8) . . ?
C13 C12 S4 138.3(6) . . ?
N3 C13 C12 133.6(8) . . ?
C8 C13 N3 112.1(8) . . ?
C8 C13 C12 114.3(7) . . ?
N3 C14 C7 108.8(7) . . ?
N3 C14 C15 135.3(8) . . ?
C15 C14 C7 115.9(8) . . ?
N4 C15 C4 109.9(8) . . ?
N4 C15 C14 130.0(9) . . ?
C4 C15 C14 120.0(8) . . ?
N4 C16 C17 134.0(9) . . ?
C3 C16 N4 110.3(7) . . ?
C3 C16 C17 115.6(8) . . ?
C2 C17 S5 113.7(6) . . ?
C2 C17 C16 108.8(8) . . ?
C16 C17 S5 137.5(8) . . ?
C1 C18 S5 111.3(6) . . ?
C36 C18 S5 126.8(8) . . ?
C36 C18 C1 122.0(9) . . ?
C11 C19 H19 111.2 . . ?
C20 C19 C11 137.5(9) . . ?
C20 C19 H19 111.2 . . ?
C19 C20 C21 127.7(9) . . ?
C19 C20 C32 127.6(9) . . ?
C32 C20 C21 104.8(9) . . ?
C22 C21 C20 108.9(9) . . ?
C33 C21 C20 126.1(10) . . ?
C33 C21 C22 124.9(10) . . ?
C21 C22 C31 108.7(9) . . ?
C23 C22 C21 136.1(10) . . ?
C23 C22 C31 115.1(11) . . ?
C22 C23 H23 117.9 . . ?
C22 C23 C24 124.3(11) . . ?
C24 C23 H23 117.9 . . ?
C23 C24 C25 121.6(13) . . ?
C23 C24 C29 120.3(11) . . ?
C29 C24 C25 118.1(13) . . ?
F3D C25 C24 122.0(19) . . ?
F3D C25 C26 123(2) . . ?
C26 C25 C24 114.9(16) . . ?
C25 C26 F1 115.7(16) . . ?
C25 C26 C27 127.6(17) . . ?
C27 C26 F1 116.8(16) . . ?
F2 C27 C26 118.2(16) . . ?
F2 C27 C28 123.6(17) . . ?
C28 C27 C26 118.2(17) . . ?
F3 C28 C29 113.7(13) . . ?
C27 C28 F3 122.9(15) . . ?
C27 C28 C29 123.4(16) . . ?
C24 C29 C28 117.7(12) . . ?
C30 C29 C24 117.1(11) . . ?
C30 C29 C28 125.1(13) . . ?
C29 C30 H30 119.8 . . ?
C31 C30 C29 120.5(11) . . ?
C31 C30 H30 119.8 . . ?
C22 C31 C32 107.5(9) . . ?
C30 C31 C22 122.5(10) . . ?
C30 C31 C32 129.9(10) . . ?
O1 C32 C20 124.9(9) . . ?
O1 C32 C31 125.1(9) . . ?
C31 C32 C20 110.0(9) . . ?
C21 C33 C34 125.6(11) . . ?
C21 C33 C35 119.6(12) . . ?
C34 C33 C35 114.7(11) . . ?
N5 C34 C33 173.5(16) . . ?
N6 C35 C33 176.5(18) . . ?
C18 C36 H36 113.2 . . ?
C18 C36 C37 133.6(9) . . ?
C37 C36 H36 113.2 . . ?
C36 C37 C38 125.0(10) . . ?
C36 C37 C49 127.0(8) . . ?
C49 C37 C38 107.9(9) . . ?
C37 C38 C39 105.2(9) . . ?
C50 C38 C37 127.5(10) . . ?
C50 C38 C39 127.3(9) . . ?
C40 C39 C38 130.0(10) . . ?
C48 C39 C38 110.3(9) . . ?
C48 C39 C40 119.8(11) . . ?
C39 C40 H40 121.5 . . ?
C39 C40 C41 117.0(11) . . ?
C41 C40 H40 121.5 . . ?
C41 C46 C45 120.0 . . ?
C41 C46 C47 121.3(9) . . ?
C45 C46 C47 118.6(9) . . ?
C46 C41 C40 120.3(8) . . ?
C42 C41 C40 119.7(8) . . ?
C42 C41 C46 120.0 . . ?
F4D C42 C41 118.5(11) . . ?
F4D C42 C43 121.1(11) . . ?
C43 C42 C41 120.0 . . ?
C42 C43 F6 111.2(10) . . ?
C42 C43 C44 120.0 . . ?
C44 C43 F6 127.7(10) . . ?
F5 C44 C43 112.0(11) . . ?
F5 C44 C45 128.0(11) . . ?
C45 C44 C43 120.0 . . ?
F4 C45 C46 128.7(11) . . ?
F4 C45 C44 110.7(11) . . ?
C44 C45 C46 120.0 . . ?
C46 C47 H47 121.4 . . ?
C48 C47 C46 117.2(11) . . ?
C48 C47 H47 121.4 . . ?
C39 C48 C49 107.2(10) . . ?
C47 C48 C39 124.4(10) . . ?
C47 C48 C49 128.4(10) . . ?
O2 C49 C37 127.5(9) . . ?
O2 C49 C48 123.0(10) . . ?
C37 C49 C48 109.5(9) . . ?
C38 C50 C52 121.8(11) . . ?
C51 C50 C38 127.5(9) . . ?
C51 C50 C52 110.6(10) . . ?
N7 C51 C50 175.8(14) . . ?
N8 C52 C50 175.6(14) . . ?
C10 C53 H53A 109.7 . . ?
C10 C53 H53B 109.7 . . ?
H53A C53 H53B 108.2 . . ?
C54 C53 C10 110.0(8) . . ?
C54 C53 H53A 109.7 . . ?
C54 C53 H53B 109.7 . . ?
C53 C54 H54A 108.0 . . ?
C53 C54 H54B 108.0 . . ?
H54A C54 H54B 107.3 . . ?
C55 C54 C53 117.1(11) . . ?
C55 C54 H54A 108.0 . . ?
C55 C54 H54B 108.0 . . ?
C54 C55 H55A 107.2 . . ?
C54 C55 H55B 107.2 . . ?
C54 C55 C56 120.7(18) . . ?
H55A C55 H55B 106.8 . . ?
C56 C55 H55A 107.2 . . ?
C56 C55 H55B 107.2 . . ?
C55 C56 H56A 105.3 . . ?
C55 C56 H56B 105.3 . . ?
H56A C56 H56B 106.0 . . ?
C57 C56 C55 128(2) . . ?
C57 C56 H56A 105.3 . . ?
C57 C56 H56B 105.3 . . ?
C56 C57 H57A 111.2 . . ?
C56 C57 H57B 111.2 . . ?
H57A C57 H57B 109.1 . . ?
C58 C57 C56 102.8(16) . . ?
C58 C57 H57A 111.2 . . ?
C58 C57 H57B 111.2 . . ?
C57 C58 H58A 110.9 . . ?
C57 C58 H58B 110.9 . . ?
C57 C58 C59 104.3(18) . . ?
H58A C58 H58B 108.9 . . ?
C59 C58 H58A 110.9 . . ?
C59 C58 H58B 110.9 . . ?
C58 C59 H59A 109.9 . . ?
C58 C59 H59B 109.9 . . ?
C58 C59 C60 109(3) . . ?
H59A C59 H59B 108.3 . . ?
C60 C59 H59A 109.9 . . ?
C60 C59 H59B 109.9 . . ?
C59 C60 H60A 111.5 . . ?
C59 C60 H60B 111.5 . . ?
H60A C60 H60B 109.3 . . ?
C61 C60 C59 101(3) . . ?
C61 C60 H60A 111.5 . . ?
C61 C60 H60B 111.5 . . ?
C60 C61 H61A 111.4 . . ?
C60 C61 H61B 111.4 . . ?
H61A C61 H61B 109.2 . . ?
C62 C61 C60 102.0(18) . . ?
C62 C61 H61A 111.4 . . ?
C62 C61 H61B 111.4 . . ?
C61 C62 H62A 111.3 . . ?
C61 C62 H62B 111.3 . . ?
H62A C62 H62B 109.2 . . ?
C63 C62 C61 102.2(18) . . ?
C63 C62 H62A 111.3 . . ?
C63 C62 H62B 111.3 . . ?
C62 C63 H63A 109.5 . . ?
C62 C63 H63B 109.5 . . ?
C62 C63 H63C 109.5 . . ?
H63A C63 H63B 109.5 . . ?
H63A C63 H63C 109.5 . . ?
H63B C63 H63C 109.5 . . ?
N3 C64 H64A 108.1 . . ?
N3 C64 H64B 108.1 . . ?
N3 C64 C65 116.8(11) . . ?
H64A C64 H64B 107.3 . . ?
C65 C64 H64A 108.1 . . ?
C65 C64 H64B 108.1 . . ?
C64 C65 H65 103.5 . . ?
C64 C65 C66 109.9(12) . . ?
C64 C65 C72 112.6(12) . . ?
C66 C65 H65 103.5 . . ?
C72 C65 H65 103.5 . . ?
C72 C65 C66 121.6(14) . . ?
C65 C66 H66A 109.5 . . ?
C65 C66 H66B 109.5 . . ?
C65 C66 C67 110.7(11) . . ?
H66A C66 H66B 108.1 . . ?
C67 C66 H66A 109.5 . . ?
C67 C66 H66B 109.5 . . ?
C66 C67 H67A 108.9 . . ?
C66 C67 H67B 108.9 . . ?
C66 C67 C68 113.4(15) . . ?
H67A C67 H67B 107.7 . . ?
C68 C67 H67A 108.9 . . ?
C68 C67 H67B 108.9 . . ?
C67 C68 H68A 107.5 . . ?
C67 C68 H68B 107.5 . . ?
H68A C68 H68B 107.0 . . ?
C69 C68 C67 119.3(18) . . ?
C69 C68 H68A 107.5 . . ?
C69 C68 H68B 107.5 . . ?
C68 C69 H69A 112.3 . . ?
C68 C69 H69B 112.3 . . ?
C68 C69 C70 97.5(14) . . ?
H69A C69 H69B 109.9 . . ?
C70 C69 H69A 112.3 . . ?
C70 C69 H69B 112.3 . . ?
C69 C70 H70A 111.2 . . ?
C69 C70 H70B 111.2 . . ?
H70A C70 H70B 109.1 . . ?
C71 C70 C69 102.8(16) . . ?
C71 C70 H70A 111.2 . . ?
C71 C70 H70B 111.2 . . ?
C70 C71 H71A 109.5 . . ?
C70 C71 H71B 109.5 . . ?
C70 C71 H71C 109.5 . . ?
H71A C71 H71B 109.5 . . ?
H71A C71 H71C 109.5 . . ?
H71B C71 H71C 109.5 . . ?
C65 C72 H72A 109.4 . . ?
C65 C72 H72B 109.4 . . ?
C65 C72 C73 111.1(12) . . ?
H72A C72 H72B 108.0 . . ?
C73 C72 H72A 109.4 . . ?
C73 C72 H72B 109.4 . . ?
C72 C73 H73A 111.0 . . ?
C72 C73 H73B 111.0 . . ?
H73A C73 H73B 109.0 . . ?
C74 C73 C72 103.8(11) . . ?
C74 C73 H73A 111.0 . . ?
C74 C73 H73B 111.0 . . ?
C73 C74 H74A 109.8 . . ?
C73 C74 H74B 109.8 . . ?
C73 C74 C75 109.2(13) . . ?
H74A C74 H74B 108.3 . . ?
C75 C74 H74A 109.8 . . ?
C75 C74 H74B 109.8 . . ?
C74 C75 H75A 109.5 . . ?
C74 C75 H75B 109.5 . . ?
C74 C75 H75C 109.5 . . ?
H75A C75 H75B 109.5 . . ?
H75A C75 H75C 109.5 . . ?
H75B C75 H75C 109.5 . . ?
N4 C76 H76A 109.7 . . ?
N4 C76 H76B 109.7 . . ?
N4 C76 C77 109.7(11) . . ?
H76A C76 H76B 108.2 . . ?
C77 C76 H76A 109.7 . . ?
C77 C76 H76B 109.7 . . ?
C76 C77 H77 106.8 . . ?
C78 C77 C76 109.8(11) . . ?
C78 C77 H77 106.8 . . ?
C78 C77 C84 104.6(16) . . ?
C84 C77 C76 121.2(14) . . ?
C84 C77 H77 106.8 . . ?
C77 C78 H78A 111.0 . . ?
C77 C78 H78B 111.0 . . ?
C77 C78 C79 103.9(13) . . ?
H78A C78 H78B 109.0 . . ?
C79 C78 H78A 111.0 . . ?
C79 C78 H78B 111.0 . . ?
C78 C79 H79A 112.0 . . ?
C78 C79 H79B 112.0 . . ?
C78 C79 C80 98.8(15) . . ?
H79A C79 H79B 109.7 . . ?
C80 C79 H79A 112.0 . . ?
C80 C79 H79B 112.0 . . ?
C79 C80 H80A 109.1 . . ?
C79 C80 H80B 109.1 . . ?
C79 C80 C81 113(3) . . ?
H80A C80 H80B 107.8 . . ?
C81 C80 H80A 109.1 . . ?
C81 C80 H80B 109.1 . . ?
C80 C81 H81A 111.3 . . ?
C80 C81 H81B 111.3 . . ?
H81A C81 H81B 109.2 . . ?
C82 C81 C80 102.1(17) . . ?
C82 C81 H81A 111.3 . . ?
C82 C81 H81B 111.3 . . ?
C81 C82 H82A 111.3 . . ?
C81 C82 H82B 111.3 . . ?
C81 C82 C83 102.4(17) . . ?
H82A C82 H82B 109.2 . . ?
C83 C82 H82A 111.3 . . ?
C83 C82 H82B 111.3 . . ?
C82 C83 H83A 109.5 . . ?
C82 C83 H83B 109.5 . . ?
C82 C83 H83C 109.5 . . ?
H83A C83 H83B 109.5 . . ?
H83A C83 H83C 109.5 . . ?
H83B C83 H83C 109.5 . . ?
C77 C84 H84A 106.7 . . ?
C77 C84 H84B 106.7 . . ?
H84A C84 H84B 106.6 . . ?
C85 C84 C77 122.4(17) . . ?
C85 C84 H84A 106.7 . . ?
C85 C84 H84B 106.7 . . ?
C84 C85 H85A 110.3 . . ?
C84 C85 H85B 110.3 . . ?
C84 C85 C86 107.1(13) . . ?
H85A C85 H85B 108.6 . . ?
C86 C85 H85A 110.3 . . ?
C86 C85 H85B 110.3 . . ?
C85 C86 H86A 110.5 . . ?
C85 C86 H86B 110.5 . . ?
H86A C86 H86B 108.6 . . ?
C87 C86 C85 106.4(14) . . ?
C87 C86 H86A 110.5 . . ?
C87 C86 H86B 110.5 . . ?
C86 C87 H87A 109.5 . . ?
C86 C87 H87B 109.5 . . ?
C86 C87 H87C 109.5 . . ?
H87A C87 H87B 109.5 . . ?
H87A C87 H87C 109.5 . . ?
H87B C87 H87C 109.5 . . ?
C1 C88 H88A 109.7 . . ?
C1 C88 H88B 109.7 . . ?
C1 C88 C89 109.9(9) . . ?
H88A C88 H88B 108.2 . . ?
C89 C88 H88A 109.7 . . ?
C89 C88 H88B 109.7 . . ?
C88 C89 H89A 110.2 . . ?
C88 C89 H89B 110.2 . . ?
H89A C89 H89B 108.5 . . ?
C90 C89 C88 107.5(11) . . ?
C90 C89 H89A 110.2 . . ?
C90 C89 H89B 110.2 . . ?
C89 C90 H90A 111.5 . . ?
C89 C90 H90B 111.5 . . ?
C89 C90 C91 101.6(15) . . ?
H90A C90 H90B 109.3 . . ?
C91 C90 H90A 111.5 . . ?
C91 C90 H90B 111.5 . . ?
C90 C91 H91A 110.1 . . ?
C90 C91 H91B 110.1 . . ?
H91A C91 H91B 108.4 . . ?
C92 C91 C90 108(2) . . ?
C92 C91 H91A 110.1 . . ?
C92 C91 H91B 110.1 . . ?
C91 C92 H92A 110.8 . . ?
C91 C92 H92B 110.8 . . ?
H92A C92 H92B 108.9 . . ?
C93 C92 C91 104.8(17) . . ?
C93 C92 H92A 110.8 . . ?
C93 C92 H92B 110.8 . . ?
C92 C93 H93A 110.5 . . ?
C92 C93 H93B 110.5 . . ?
C92 C93 C94 106.3(18) . . ?
H93A C93 H93B 108.7 . . ?
C94 C93 H93A 110.5 . . ?
C94 C93 H93B 110.5 . . ?
C93 C94 H94A 102.3 . . ?
C93 C94 H94B 102.3 . . ?
C93 C94 C95 139(4) . . ?
H94A C94 H94B 104.9 . . ?
C95 C94 H94A 102.3 . . ?
C95 C94 H94B 102.3 . . ?
C94 C95 H95A 101.1 . . ?
C94 C95 H95B 101.1 . . ?
C94 C95 C96 143(5) . . ?
H95A C95 H95B 104.5 . . ?
C96 C95 H95A 101.1 . . ?
C96 C95 H95B 101.1 . . ?
C95 C96 H96A 111.1 . . ?
C95 C96 H96B 111.1 . . ?
C95 C96 C97 103.1(18) . . ?
H96A C96 H96B 109.1 . . ?
C97 C96 H96A 111.1 . . ?
C97 C96 H96B 111.1 . . ?
C96 C97 H97A 111.5 . . ?
C96 C97 H97B 111.5 . . ?
H97A C97 H97B 109.3 . . ?
C98 C97 C96 101.5(18) . . ?
C98 C97 H97A 111.5 . . ?
C98 C97 H97B 111.5 . . ?
C97 C98 H98A 109.5 . . ?
C97 C98 H98B 109.5 . . ?
C97 C98 H98C 109.5 . . ?
H98A C98 H98B 109.5 . . ?
H98A C98 H98C 109.5 . . ?
H98B C98 H98C 109.5 . . ?
C3A S1A C2A 88.7(5) . . ?
N2A S2A N1A 100.5(4) . . ?
C8A S3A C9A 90.3(5) . . ?
C12A S4A C11A 91.0(6) . . ?
C17A S5A C18A 90.3(5) . . ?
C5A N1A S2A 105.7(7) . . ?
C6A N2A S2A 105.7(7) . . ?
C13A N3A C14A 108.2(8) . . ?
C13A N3A C64A 119.8(9) . . ?
C14A N3A C64A 131.1(7) . . ?
C15A N4A C16A 105.8(8) . . ?
C15A N4A C76A 133.0(9) . . ?
C76A N4A C16A 120.8(8) . . ?
C2A C1A C88A 125.6(10) . . ?
C18A C1A C2A 106.2(9) . . ?
C18A C1A C88A 127.7(10) . . ?
C1A C2A S1A 128.3(9) . . ?
C17A C2A S1A 114.9(8) . . ?
C17A C2A C1A 116.8(9) . . ?
C4A C3A S1A 140.5(8) . . ?
C16A C3A S1A 112.5(8) . . ?
C16A C3A C4A 107.0(9) . . ?
C3A C4A C5A 127.2(10) . . ?
C15A C4A C3A 109.1(8) . . ?
C15A C4A C5A 123.6(9) . . ?
N1A C5A C4A 128.8(10) . . ?
N1A C5A C6A 114.8(9) . . ?
C6A C5A C4A 116.4(10) . . ?
N2A C6A C5A 113.2(10) . . ?
N2A C6A C7A 128.1(10) . . ?
C7A C6A C5A 118.7(9) . . ?
C6A C7A C14A 125.7(10) . . ?
C8A C7A C6A 127.4(9) . . ?
C8A C7A C14A 106.4(10) . . ?
C7A C8A S3A 142.0(9) . . ?
C7A C8A C13A 108.0(8) . . ?
C13A C8A S3A 109.9(8) . . ?
C10A C9A S3A 128.5(9) . . ?
C12A C9A S3A 112.4(9) . . ?
C12A C9A C10A 119.1(12) . . ?
C9A C10A C11A 108.1(9) . . ?
C9A C10A C53A 133.1(12) . . ?
C11A C10A C53A 118.8(11) . . ?
C10A C11A S4A 110.6(8) . . ?
C19A C11A S4A 125.6(11) . . ?
C19A C11A C10A 123.2(11) . . ?
C9A C12A S4A 111.3(9) . . ?
C9A C12A C13A 115.0(11) . . ?
C13A C12A S4A 133.7(8) . . ?
N3A C13A C8A 107.3(9) . . ?
N3A C13A C12A 140.4(10) . . ?
C12A C13A C8A 112.2(9) . . ?
N3A C14A C7A 110.0(9) . . ?
N3A C14A C15A 133.6(8) . . ?
C7A C14A C15A 116.4(9) . . ?
N4A C15A C4A 109.1(8) . . ?
N4A C15A C14A 132.3(9) . . ?
C4A C15A C14A 118.7(8) . . ?
C3A C16A N4A 108.8(8) . . ?
C3A C16A C17A 116.2(10) . . ?
C17A C16A N4A 134.9(9) . . ?
C2A C17A S5A 112.6(8) . . ?
C2A C17A C16A 107.7(9) . . ?
C16A C17A S5A 139.7(9) . . ?
C1A C18A S5A 114.1(8) . . ?
C1A C18A C36A 121.3(10) . . ?
C36A C18A S5A 124.6(9) . . ?
C11A C19A H19A 110.7 . . ?
C20A C19A C11A 138.5(15) . . ?
C20A C19A H19A 110.7 . . ?
C19A C20A C21A 133.4(17) . . ?
C19A C20A C32A 126.7(13) . . ?
C21A C20A C32A 99.8(15) . . ?
C20A C21A C22A 112.6(15) . . ?
C33A C21A C20A 118.1(18) . . ?
C33A C21A C22A 129.2(16) . . ?
C23A C22A C21A 133.2(18) . . ?
C23A C22A C31A 115(2) . . ?
C31A C22A C21A 112.3(16) . . ?
C22A C23A H23A 119.4 . . ?
C24A C23A C22A 121(2) . . ?
C24A C23A H23A 119.4 . . ?
C23A C24A C25A 121.7(18) . . ?
C23A C24A C29A 118.3(18) . . ?
C25A C24A C29A 120.0 . . ?
F3E C25A C24A 125(3) . . ?
F3E C25A C26A 115(3) . . ?
C24A C25A C26A 120.0 . . ?
F1A C26A C25A 121.9(18) . . ?
F1A C26A C27A 117.9(18) . . ?
C27A C26A C25A 120.0 . . ?
F2A C27A C26A 118.4(18) . . ?
F2A C27A C28A 121.5(18) . . ?
C26A C27A C28A 120.0 . . ?
F3A C28A C27A 119.5(19) . . ?
F3A C28A C29A 120.5(19) . . ?
C27A C28A C29A 120.0 . . ?
C24A C29A C30A 127.3(17) . . ?
C28A C29A C24A 120.0 . . ?
C28A C29A C30A 112.6(17) . . ?
C29A C30A H30A 125.4 . . ?
C31A C30A C29A 109.2(19) . . ?
C31A C30A H30A 125.4 . . ?
C22A C31A C32A 100.4(18) . . ?
C30A C31A C22A 129.4(19) . . ?
C30A C31A C32A 130.2(17) . . ?
O1A C32A C20A 122.5(14) . . ?
O1A C32A C31A 122.6(16) . . ?
C31A C32A C20A 114.8(14) . . ?
C21A C33A C34A 133.5(16) . . ?
C21A C33A C35A 116(2) . . ?
C34A C33A C35A 110.0(17) . . ?
N5A C34A C33A 168(3) . . ?
N6A C35A C33A 173(3) . . ?
C18A C36A H36A 113.7 . . ?
C37A C36A C18A 132.6(11) . . ?
C37A C36A H36A 113.7 . . ?
C36A C37A C38A 122.7(11) . . ?
C36A C37A C49A 131.5(10) . . ?
C49A C37A C38A 105.8(10) . . ?
C39A C38A C37A 104.7(10) . . ?
C50A C38A C37A 126.0(11) . . ?
C50A C38A C39A 129.2(10) . . ?
C40A C39A C38A 127.8(12) . . ?
C48A C39A C38A 108.3(10) . . ?
C48A C39A C40A 123.8(12) . . ?
C39A C40A H40A 122.7 . . ?
C41A C40A C39A 114.5(12) . . ?
C41A C40A H40A 122.7 . . ?
C40A C41A C42A 119.1(14) . . ?
C40A C41A C46A 123.8(11) . . ?
C46A C41A C42A 116.8(14) . . ?
F4E C42A C41A 118.8(17) . . ?
F4E C42A C43A 119.3(15) . . ?
C43A C42A C41A 121.9(16) . . ?
F6A C43A C42A 124.1(18) . . ?
F6A C43A C44A 116.3(17) . . ?
C42A C43A C44A 119.6(15) . . ?
F5A C44A C45A 120.0(18) . . ?
C43A C44A F5A 120.5(14) . . ?
C43A C44A C45A 119.5(18) . . ?
F4A C45A C44A 116.3(16) . . ?
C46A C45A F4A 120.2(13) . . ?
C46A C45A C44A 123.5(18) . . ?
C41A C46A C47A 119.1(12) . . ?
C45A C46A C41A 118.6(13) . . ?
C45A C46A C47A 122.4(14) . . ?
C46A C47A H47A 122.4 . . ?
C48A C47A C46A 115.3(12) . . ?
C48A C47A H47A 122.4 . . ?
C39A C48A C47A 123.3(11) . . ?
C39A C48A C49A 112.1(12) . . ?
C47A C48A C49A 124.6(11) . . ?
O2A C49A C37A 126.5(9) . . ?
O2A C49A C48A 124.6(11) . . ?
C37A C49A C48A 108.8(10) . . ?
C38A C50A C52A 117.6(13) . . ?
C51A C50A C38A 125.3(11) . . ?
C51A C50A C52A 117.0(12) . . ?
N7A C51A C50A 173.8(14) . . ?
N8A C52A C50A 177.8(16) . . ?
C10A C53A H53C 108.9 . . ?
C10A C53A H53D 108.9 . . ?
H53C C53A H53D 107.7 . . ?
C54A C53A C10A 113.4(11) . . ?
C54A C53A H53C 108.9 . . ?
C54A C53A H53D 108.9 . . ?
C53A C54A H54C 109.5 . . ?
C53A C54A H54D 109.5 . . ?
C53A C54A C55A 110.6(12) . . ?
H54C C54A H54D 108.1 . . ?
C55A C54A H54C 109.5 . . ?
C55A C54A H54D 109.5 . . ?
C54A C55A H55C 110.5 . . ?
C54A C55A H55D 110.5 . . ?
H55C C55A H55D 108.7 . . ?
C56A C55A C54A 106.2(13) . . ?
C56A C55A H55C 110.5 . . ?
C56A C55A H55D 110.5 . . ?
C55A C56A H56C 109.1 . . ?
C55A C56A H56D 109.1 . . ?
C55A C56A C57A 112.4(15) . . ?
H56C C56A H56D 107.9 . . ?
C57A C56A H56C 109.1 . . ?
C57A C56A H56D 109.1 . . ?
C56A C57A H57C 110.9 . . ?
C56A C57A H57D 110.9 . . ?
H57C C57A H57D 108.9 . . ?
C58A C57A C56A 104.3(15) . . ?
C58A C57A H57C 110.9 . . ?
C58A C57A H57D 110.9 . . ?
C57A C58A H58C 109.2 . . ?
C57A C58A H58D 109.2 . . ?
H58C C58A H58D 107.9 . . ?
C59A C58A C57A 112.0(18) . . ?
C59A C58A H58C 109.2 . . ?
C59A C58A H58D 109.2 . . ?
C58A C59A H59C 105.1 . . ?
C58A C59A H59D 105.1 . . ?
C58A C59A C60A 129(3) . . ?
H59C C59A H59D 105.9 . . ?
C60A C59A H59C 105.1 . . ?
C60A C59A H59D 105.1 . . ?
C59A C60A H60C 99.0 . . ?
C59A C60A H60D 99.0 . . ?
H60C C60A H60D 103.9 . . ?
C61A C60A C59A 150(4) . . ?
C61A C60A H60C 99.0 . . ?
C61A C60A H60D 99.0 . . ?
C60A C61A H61C 111.3 . . ?
C60A C61A H61D 111.3 . . ?
C60A C61A C62A 102.2(17) . . ?
H61C C61A H61D 109.2 . . ?
C62A C61A H61C 111.3 . . ?
C62A C61A H61D 111.3 . . ?
C61A C62A H62C 111.5 . . ?
C61A C62A H62D 111.5 . . ?
H62C C62A H62D 109.3 . . ?
C63A C62A C61A 101.4(17) . . ?
C63A C62A H62C 111.5 . . ?
C63A C62A H62D 111.5 . . ?
C62A C63A H63D 109.5 . . ?
C62A C63A H63E 109.5 . . ?
C62A C63A H63F 109.5 . . ?
H63D C63A H63E 109.5 . . ?
H63D C63A H63F 109.5 . . ?
H63E C63A H63F 109.5 . . ?
N3A C64A H64C 108.6 . . ?
N3A C64A H64D 108.6 . . ?
N3A C64A C65A 114.7(9) . . ?
H64C C64A H64D 107.6 . . ?
C65A C64A H64C 108.6 . . ?
C65A C64A H64D 108.6 . . ?
C64A C65A H65A 105.6 . . ?
C66A C65A C64A 108.3(9) . . ?
C66A C65A H65A 105.6 . . ?
C66A C65A C72A 119.5(10) . . ?
C72A C65A C64A 111.2(8) . . ?
C72A C65A H65A 105.6 . . ?
C65A C66A H66C 109.4 . . ?
C65A C66A H66D 109.4 . . ?
C65A C66A C67A 111.2(9) . . ?
H66C C66A H66D 108.0 . . ?
C67A C66A H66C 109.4 . . ?
C67A C66A H66D 109.4 . . ?
C66A C67A H67C 107.4 . . ?
C66A C67A H67D 107.4 . . ?
C66A C67A C68A 119.8(13) . . ?
H67C C67A H67D 106.9 . . ?
C68A C67A H67C 107.4 . . ?
C68A C67A H67D 107.4 . . ?
C67A C68A H68C 109.7 . . ?
C67A C68A H68D 109.7 . . ?
C67A C68A C69A 109.9(14) . . ?
H68C C68A H68D 108.2 . . ?
C69A C68A H68C 109.7 . . ?
C69A C68A H68D 109.7 . . ?
C68A C69A H69C 110.5 . . ?
C68A C69A H69D 110.5 . . ?
H69C C69A H69D 108.7 . . ?
C70A C69A C68A 106.0(15) . . ?
C70A C69A H69C 110.5 . . ?
C70A C69A H69D 110.5 . . ?
C69A C70A H70C 111.0 . . ?
C69A C70A H70D 111.0 . . ?
C69A C70A C71A 103.8(16) . . ?
H70C C70A H70D 109.0 . . ?
C71A C70A H70C 111.0 . . ?
C71A C70A H70D 111.0 . . ?
C70A C71A H71D 109.5 . . ?
C70A C71A H71E 109.5 . . ?
C70A C71A H71F 109.5 . . ?
H71D C71A H71E 109.5 . . ?
H71D C71A H71F 109.5 . . ?
H71E C71A H71F 109.5 . . ?
C65A C72A H72C 108.2 . . ?
C65A C72A H72D 108.2 . . ?
C65A C72A C73A 116.5(10) . . ?
H72C C72A H72D 107.3 . . ?
C73A C72A H72C 108.2 . . ?
C73A C72A H72D 108.2 . . ?
C72A C73A H73C 108.6 . . ?
C72A C73A H73D 108.6 . . ?
H73C C73A H73D 107.6 . . ?
C74A C73A C72A 114.6(11) . . ?
C74A C73A H73C 108.6 . . ?
C74A C73A H73D 108.6 . . ?
C73A C74A H74C 110.0 . . ?
C73A C74A H74D 110.0 . . ?
C73A C74A C75A 108.4(13) . . ?
H74C C74A H74D 108.4 . . ?
C75A C74A H74C 110.0 . . ?
C75A C74A H74D 110.0 . . ?
C74A C75A H75D 109.5 . . ?
C74A C75A H75E 109.5 . . ?
C74A C75A H75F 109.5 . . ?
H75D C75A H75E 109.5 . . ?
H75D C75A H75F 109.5 . . ?
H75E C75A H75F 109.5 . . ?
N4A C76A H76C 107.5 . . ?
N4A C76A H76D 107.5 . . ?
N4A C76A C77A 119.1(12) . . ?
H76C C76A H76D 107.0 . . ?
C77A C76A H76C 107.5 . . ?
C77A C76A H76D 107.5 . . ?
C76A C77A H77A 115.0 . . ?
C76A C77A C78A 108.2(13) . . ?
C76A C77A C84A 89.4(12) . . ?
C78A C77A H77A 115.0 . . ?
C84A C77A H77A 115.0 . . ?
C84A C77A C78A 111.5(16) . . ?
C77A C78A H78C 109.8 . . ?
C77A C78A H78D 109.8 . . ?
C77A C78A C79A 109.5(13) . . ?
H78C C78A H78D 108.2 . . ?
C79A C78A H78C 109.8 . . ?
C79A C78A H78D 109.8 . . ?
C78A C79A H79C 110.0 . . ?
C78A C79A H79D 110.0 . . ?
C78A C79A C80A 108.3(18) . . ?
H79C C79A H79D 108.4 . . ?
C80A C79A H79C 110.0 . . ?
C80A C79A H79D 110.0 . . ?
C79A C80A H80C 96.3 . . ?
C79A C80A H80D 96.3 . . ?
H80C C80A H80D 103.4 . . ?
C81A C80A C79A 159(2) . . ?
C81A C80A H80C 96.3 . . ?
C81A C80A H80D 96.3 . . ?
C80A C81A H81C 110.7 . . ?
C80A C81A H81D 110.7 . . ?
H81C C81A H81D 108.8 . . ?
C82A C81A C80A 105.0(16) . . ?
C82A C81A H81C 110.7 . . ?
C82A C81A H81D 110.7 . . ?
C81A C82A H82C 110.7 . . ?
C81A C82A H82D 110.7 . . ?
H82C C82A H82D 108.8 . . ?
C83A C82A C81A 105.3(17) . . ?
C83A C82A H82C 110.7 . . ?
C83A C82A H82D 110.7 . . ?
C82A C83A H83D 109.5 . . ?
C82A C83A H83E 109.5 . . ?
C82A C83A H83F 109.5 . . ?
H83D C83A H83E 109.5 . . ?
H83D C83A H83F 109.5 . . ?
H83E C83A H83F 109.5 . . ?
C77A C84A H84C 109.8 . . ?
C77A C84A H84D 109.8 . . ?
C77A C84A C85A 109.3(15) . . ?
H84C C84A H84D 108.3 . . ?
C85A C84A H84C 109.8 . . ?
C85A C84A H84D 109.8 . . ?
C84A C85A H85C 110.4 . . ?
C84A C85A H85D 110.4 . . ?
H85C C85A H85D 108.6 . . ?
C86A C85A C84A 106.7(15) . . ?
C86A C85A H85C 110.4 . . ?
C86A C85A H85D 110.4 . . ?
C85A C86A H86C 111.2 . . ?
C85A C86A H86D 111.2 . . ?
C85A C86A C87A 103.0(15) . . ?
H86C C86A H86D 109.1 . . ?
C87A C86A H86C 111.2 . . ?
C87A C86A H86D 111.2 . . ?
C86A C87A H87D 109.5 . . ?
C86A C87A H87E 109.5 . . ?
C86A C87A H87F 109.5 . . ?
H87D C87A H87E 109.5 . . ?
H87D C87A H87F 109.5 . . ?
H87E C87A H87F 109.5 . . ?
C1A C88A H88C 110.6 . . ?
C1A C88A H88D 110.6 . . ?
H88C C88A H88D 108.8 . . ?
C89A C88A C1A 105.5(12) . . ?
C89A C88A H88C 110.6 . . ?
C89A C88A H88D 110.6 . . ?
C88A C89A H89C 110.6 . . ?
C88A C89A H89D 110.6 . . ?
H89C C89A H89D 108.8 . . ?
C90A C89A C88A 105.5(15) . . ?
C90A C89A H89C 110.6 . . ?
C90A C89A H89D 110.6 . . ?
C89A C90A H90C 109.1 . . ?
C89A C90A H90D 109.1 . . ?
C89A C90A C91A 112(2) . . ?
H90C C90A H90D 107.9 . . ?
C91A C90A H90C 109.1 . . ?
C91A C90A H90D 109.1 . . ?
C90A C91A H91C 112.0 . . ?
C90A C91A H91D 112.0 . . ?
H91C C91A H91D 109.7 . . ?
C92A C91A C90A 99(2) . . ?
C92A C91A H91C 112.0 . . ?
C92A C91A H91D 112.0 . . ?
C91A C92A H92C 109.5 . . ?
C91A C92A H92D 109.5 . . ?
C91A C92A C93A 110.9(16) . . ?
H92C C92A H92D 108.1 . . ?
C93A C92A H92C 109.5 . . ?
C93A C92A H92D 109.5 . . ?
C92A C93A H93C 111.4 . . ?
C92A C93A H93D 111.4 . . ?
C92A C93A C94A 101.7(16) . . ?
H93C C93A H93D 109.3 . . ?
C94A C93A H93C 111.4 . . ?
C94A C93A H93D 111.4 . . ?
C93A C94A H94C 108.5 . . ?
C93A C94A H94D 108.5 . . ?
C93A C94A C95A 115(3) . . ?
H94C C94A H94D 107.5 . . ?
C95A C94A H94C 108.5 . . ?
C95A C94A H94D 108.5 . . ?
C94A C95A H95C 94.8 . . ?
C94A C95A H95D 94.8 . . ?
H95C C95A H95D 103.2 . . ?
C96A C95A C94A 164(4) . . ?
C96A C95A H95C 94.8 . . ?
C96A C95A H95D 94.8 . . ?
C95A C96A H96C 111.0 . . ?
C95A C96A H96D 111.0 . . ?
H96C C96A H96D 109.0 . . ?
C97A C96A C95A 103.6(18) . . ?
C97A C96A H96C 111.0 . . ?
C97A C96A H96D 111.0 . . ?
C96A C97A H97C 111.3 . . ?
C96A C97A H97D 111.3 . . ?
C96A C97A C98A 102.3(18) . . ?
H97C C97A H97D 109.2 . . ?
C98A C97A H97C 111.3 . . ?
C98A C97A H97D 111.3 . . ?
C97A C98A H98D 109.5 . . ?
C97A C98A H98E 109.5 . . ?
C97A C98A H98F 109.5 . . ?
H98D C98A H98E 109.5 . . ?
H98D C98A H98F 109.5 . . ?
H98E C98A H98F 109.5 . . ?
N1B S1B N1B 102.4(7) 2 . ?
C3B S2B C4B 88.0(5) . . ?
C7B S3B C6B 89.7(5) . . ?
C1B N1B S1B 105.2(7) . . ?
C8B N2B C38B 119.6(8) . . ?
C9B N2B C8B 106.9(8) . . ?
C9B N2B C38B 131.4(8) . . ?
N1B C1B C1B 113.5(6) . 2 ?
N1B C1B C2B 126.8(10) . . ?
C2B C1B C1B 119.5(6) . 2 ?
C1B C2B C3B 132.8(10) . . ?
C1B C2B C9B 120.5(9) . . ?
C3B C2B C9B 106.6(9) . . ?
C2B C3B S2B 137.7(9) . . ?
C8B C3B S2B 113.0(8) . . ?
C8B C3B C2B 109.3(9) . . ?
C5B C4B S2B 130.9(8) . . ?
C7B C4B S2B 112.9(7) . . ?
C7B C4B C5B 116.1(10) . . ?
C4B C5B C27B 122.4(10) . . ?
C6B C5B C4B 109.6(8) . . ?
C6B C5B C27B 128.0(9) . . ?
C5B C6B S3B 112.2(7) . . ?
C10B C6B S3B 124.8(8) . . ?
C10B C6B C5B 123.0(9) . . ?
C4B C7B S3B 112.2(7) . . ?
C4B C7B C8B 111.9(10) . . ?
C8B C7B S3B 135.3(8) . . ?
C3B C8B N2B 110.4(9) . . ?
C3B C8B C7B 114.1(9) . . ?
C7B C8B N2B 135.4(10) . . ?
N2B C9B C2B 106.9(8) . . ?
C9B C9B N2B 133.3(5) 2 . ?
C9B C9B C2B 119.7(6) 2 . ?
C6B C10B H10B 112.0 . . ?
C11B C10B C6B 136.0(10) . . ?
C11B C10B H10B 112.0 . . ?
C10B C11B C12B 127.6(10) . . ?
C10B C11B C23B 126.7(9) . . ?
C12B C11B C23B 105.7(9) . . ?
C11B C12B C13B 107.9(9) . . ?
C24B C12B C11B 125.3(11) . . ?
C24B C12B C13B 126.7(10) . . ?
C14B C13B C12B 132.4(10) . . ?
C14B C13B C22B 118.9(11) . . ?
C22B C13B C12B 108.6(10) . . ?
C13B C14B H14B 119.9 . . ?
C13B C14B C15B 120.2(11) . . ?
C15B C14B H14B 119.9 . . ?
C14B C15B C16B 121.8(13) . . ?
C20B C15B C14B 120.0(12) . . ?
C20B C15B C16B 118.1(13) . . ?
F05C C16B C15B 113.7(16) . . ?
C17B C16B F05C 124.3(19) . . ?
C17B C16B C15B 122.0(18) . . ?
F3B C17B C18B 115.1(19) . . ?
C16B C17B F3B 122(2) . . ?
C16B C17B C18B 123(2) . . ?
F2B C18B C17B 122.9(19) . . ?
F2B C18B C19B 118.1(17) . . ?
C17B C18B C19B 119.0(18) . . ?
F1B C19B C18B 123.2(15) . . ?
F1B C19B C20B 117.6(14) . . ?
C18B C19B C20B 119.2(16) . . ?
C15B C20B C19B 119.0(14) . . ?
C15B C20B C21B 120.1(12) . . ?
C21B C20B C19B 120.8(13) . . ?
C20B C21B H21B 120.7 . . ?
C22B C21B C20B 118.6(11) . . ?
C22B C21B H21B 120.7 . . ?
C13B C22B C23B 109.6(10) . . ?
C21B C22B C13B 122.0(11) . . ?
C21B C22B C23B 128.4(10) . . ?
O1B C23B C11B 126.0(10) . . ?
O1B C23B C22B 125.8(10) . . ?
C22B C23B C11B 108.1(9) . . ?
C12B C24B C25B 129.0(11) . . ?
C12B C24B C26B 119.9(12) . . ?
C25B C24B C26B 111.2(10) . . ?
N3B C25B C24B 177.7(12) . . ?
N4B C26B C24B 173.6(14) . . ?
C5B C27B H27A 108.8 . . ?
C5B C27B H27B 108.8 . . ?
H27A C27B H27B 107.7 . . ?
C28B C27B C5B 113.8(9) . . ?
C28B C27B H27A 108.8 . . ?
C28B C27B H27B 108.8 . . ?
C27B C28B H28A 111.7 . . ?
C27B C28B H28B 111.7 . . ?
C27B C28B C29B 100.4(10) . . ?
H28A C28B H28B 109.5 . . ?
C29B C28B H28A 111.7 . . ?
C29B C28B H28B 111.7 . . ?
C28B C29B H29A 105.5 . . ?
C28B C29B H29B 105.5 . . ?
H29A C29B H29B 106.1 . . ?
C30B C29B C28B 127.3(16) . . ?
C30B C29B H29A 105.5 . . ?
C30B C29B H29B 105.5 . . ?
C29B C30B H30B 110.9 . . ?
C29B C30B H30C 110.9 . . ?
H30B C30B H30C 108.9 . . ?
C31B C30B C29B 104.3(17) . . ?
C31B C30B H30B 110.9 . . ?
C31B C30B H30C 110.9 . . ?
C30B C31B H31A 110.1 . . ?
C30B C31B H31B 110.1 . . ?
H31A C31B H31B 108.4 . . ?
C32B C31B C30B 108.1(16) . . ?
C32B C31B H31A 110.1 . . ?
C32B C31B H31B 110.1 . . ?
C31B C32B H32A 111.0 . . ?
C31B C32B H32B 111.0 . . ?
C31B C32B C33B 103.6(16) . . ?
H32A C32B H32B 109.0 . . ?
C33B C32B H32A 111.0 . . ?
C33B C32B H32B 111.0 . . ?
C32B C33B H33A 98.0 . . ?
C32B C33B H33B 98.0 . . ?
H33A C33B H33B 103.7 . . ?
C34B C33B C32B 154(3) . . ?
C34B C33B H33A 98.0 . . ?
C34B C33B H33B 98.0 . . ?
C33B C34B H34A 100.4 . . ?
C33B C34B H34B 100.4 . . ?
C33B C34B C35B 146(4) . . ?
H34A C34B H34B 104.3 . . ?
C35B C34B H34A 100.4 . . ?
C35B C34B H34B 100.4 . . ?
C34B C35B H35A 111.3 . . ?
C34B C35B H35B 111.3 . . ?
C34B C35B C36B 102.5(16) . . ?
H35A C35B H35B 109.2 . . ?
C36B C35B H35A 111.3 . . ?
C36B C35B H35B 111.3 . . ?
C35B C36B H36B 111.7 . . ?
C35B C36B H36C 111.7 . . ?
H36B C36B H36C 109.5 . . ?
C37B C36B C35B 100.2(16) . . ?
C37B C36B H36B 111.7 . . ?
C37B C36B H36C 111.7 . . ?
C36B C37B H37A 109.5 . . ?
C36B C37B H37B 109.5 . . ?
C36B C37B H37C 109.5 . . ?
H37A C37B H37B 109.5 . . ?
H37A C37B H37C 109.5 . . ?
H37B C37B H37C 109.5 . . ?
N2B C38B H38A 108.3 . . ?
N2B C38B H38B 108.3 . . ?
N2B C38B C39B 115.8(12) . . ?
H38A C38B H38B 107.4 . . ?
C39B C38B H38A 108.3 . . ?
C39B C38B H38B 108.3 . . ?
C38B C39B H39B 91.1 . . ?
C40B C39B C38B 108.4(12) . . ?
C40B C39B H39B 91.1 . . ?
C40B C39B C46B 130.6(17) . . ?
C46B C39B C38B 120.9(15) . . ?
C46B C39B H39B 91.1 . . ?
C39B C40B H40B 108.6 . . ?
C39B C40B H40C 108.6 . . ?
C39B C40B C41B 114.5(15) . . ?
H40B C40B H40C 107.6 . . ?
C41B C40B H40B 108.6 . . ?
C41B C40B H40C 108.6 . . ?
C40B C41B H41A 106.1 . . ?
C40B C41B H41B 106.1 . . ?
C40B C41B C42B 125(2) . . ?
H41A C41B H41B 106.3 . . ?
C42B C41B H41A 106.1 . . ?
C42B C41B H41B 106.1 . . ?
C41B C42B H42A 112.8 . . ?
C41B C42B H42B 112.8 . . ?
H42A C42B H42B 110.2 . . ?
C43B C42B C41B 95(2) . . ?
C43B C42B H42A 112.8 . . ?
C43B C42B H42B 112.8 . . ?
C42B C43B H43A 111.2 . . ?
C42B C43B H43B 111.2 . . ?
H43A C43B H43B 109.2 . . ?
C44B C43B C42B 102.6(17) . . ?
C44B C43B H43A 111.2 . . ?
C44B C43B H43B 111.2 . . ?
C43B C44B H44A 111.4 . . ?
C43B C44B H44B 111.4 . . ?
C43B C44B C45B 101.8(17) . . ?
H44A C44B H44B 109.3 . . ?
C45B C44B H44A 111.4 . . ?
C45B C44B H44B 111.4 . . ?
C44B C45B H45A 109.5 . . ?
C44B C45B H45B 109.5 . . ?
C44B C45B H45C 109.5 . . ?
H45A C45B H45B 109.5 . . ?
H45A C45B H45C 109.5 . . ?
H45B C45B H45C 109.5 . . ?
C39B C46B H46A 108.9 . . ?
C39B C46B H46B 108.9 . . ?
C39B C46B C47B 113.3(17) . . ?
H46A C46B H46B 107.7 . . ?
C47B C46B H46A 108.9 . . ?
C47B C46B H46B 108.9 . . ?
C46B C47B H47B 111.0 . . ?
C46B C47B H47C 111.0 . . ?
H47B C47B H47C 109.0 . . ?
C48B C47B C46B 103.8(14) . . ?
C48B C47B H47B 111.0 . . ?
C48B C47B H47C 111.0 . . ?
C47B C48B H48A 111.2 . . ?
C47B C48B H48B 111.2 . . ?
C47B C48B C49B 102.6(15) . . ?
H48A C48B H48B 109.2 . . ?
C49B C48B H48A 111.2 . . ?
C49B C48B H48B 111.2 . . ?
C48B C49B H49A 109.5 . . ?
C48B C49B H49B 109.5 . . ?
C48B C49B H49C 109.5 . . ?
H49A C49B H49B 109.5 . . ?
H49A C49B H49C 109.5 . . ?
H49B C49B H49C 109.5 . . ?

loop_
_geom_bond_atom_site_label_1
_geom_bond_atom_site_label_2
_geom_bond_distance
_geom_bond_site_symmetry_2
_geom_bond_publ_flag
S1 C2 1.758(9) . ?
S1 C3 1.762(9) . ?
S2 N1 1.627(8) . ?
S2 N2 1.605(8) . ?
S3 C8 1.733(8) . ?
S3 C9 1.680(9) . ?
S4 C11 1.763(8) . ?
S4 C12 1.702(10) . ?
S5 C17 1.703(9) . ?
S5 C18 1.773(9) . ?
F1 C26 1.399(15) . ?
F2 C27 1.295(15) . ?
F3 C28 1.352(16) . ?
F3D C25 1.15(2) . ?
F4 C45 1.280(19) . ?
F4D C42 1.26(2) . ?
F5 C44 1.225(12) . ?
F6 C43 1.402(12) . ?
O1 C32 1.264(10) . ?
O2 C49 1.253(11) . ?
N1 C5 1.357(10) . ?
N2 C6 1.333(10) . ?
N3 C13 1.406(10) . ?
N3 C14 1.348(11) . ?
N3 C64 1.391(11) . ?
N4 C15 1.388(10) . ?
N4 C16 1.411(10) . ?
N4 C76 1.538(12) . ?
N5 C34 1.103(14) . ?
N6 C35 1.130(14) . ?
N7 C51 1.130(14) . ?
N8 C52 1.121(11) . ?
C1 C2 1.420(11) . ?
C1 C18 1.428(12) . ?
C1 C88 1.496(11) . ?
C2 C17 1.375(12) . ?
C3 C4 1.384(11) . ?
C3 C16 1.334(11) . ?
C4 C5 1.442(11) . ?
C4 C15 1.394(12) . ?
C5 C6 1.405(11) . ?
C6 C7 1.407(12) . ?
C7 C8 1.408(12) . ?
C7 C14 1.488(12) . ?
C8 C13 1.323(11) . ?
C9 C10 1.413(11) . ?
C9 C12 1.431(11) . ?
C10 C11 1.391(12) . ?
C10 C53 1.506(10) . ?
C11 C19 1.444(12) . ?
C12 C13 1.452(12) . ?
C14 C15 1.457(12) . ?
C16 C17 1.433(11) . ?
C18 C36 1.375(11) . ?
C19 H19 0.9500 . ?
C19 C20 1.337(11) . ?
C20 C21 1.479(13) . ?
C20 C32 1.459(12) . ?
C21 C22 1.433(13) . ?
C21 C33 1.359(14) . ?
C22 C23 1.342(12) . ?
C22 C31 1.435(13) . ?
C23 H23 0.9500 . ?
C23 C24 1.353(14) . ?
C24 C25 1.499(16) . ?
C24 C29 1.427(15) . ?
C25 C26 1.346(19) . ?
C26 C27 1.369(19) . ?
C27 C28 1.300(17) . ?
C28 C29 1.442(16) . ?
C29 C30 1.377(13) . ?
C30 H30 0.9500 . ?
C30 C31 1.363(12) . ?
C31 C32 1.439(13) . ?
C33 C34 1.428(17) . ?
C33 C35 1.444(16) . ?
C36 H36 0.9500 . ?
C36 C37 1.403(12) . ?
C37 C38 1.468(12) . ?
C37 C49 1.413(13) . ?
C38 C39 1.495(14) . ?
C38 C50 1.395(14) . ?
C39 C40 1.425(13) . ?
C39 C48 1.377(13) . ?
C40 H40 0.9500 . ?
C40 C41 1.429(13) . ?
C46 C41 1.3900 . ?
C46 C45 1.3900 . ?
C46 C47 1.420(12) . ?
C41 C42 1.3900 . ?
C42 C43 1.3900 . ?
C43 C44 1.3900 . ?
C44 C45 1.3900 . ?
C47 H47 0.9500 . ?
C47 C48 1.348(14) . ?
C48 C49 1.476(13) . ?
C50 C51 1.389(16) . ?
C50 C52 1.477(13) . ?
C53 H53A 0.9900 . ?
C53 H53B 0.9900 . ?
C53 C54 1.488(12) . ?
C54 H54A 0.9900 . ?
C54 H54B 0.9900 . ?
C54 C55 1.464(14) . ?
C55 H55A 0.9900 . ?
C55 H55B 0.9900 . ?
C55 C56 1.555(16) . ?
C56 H56A 0.9900 . ?
C56 H56B 0.9900 . ?
C56 C57 1.534(18) . ?
C57 H57A 0.9900 . ?
C57 H57B 0.9900 . ?
C57 C58 1.522(19) . ?
C58 H58A 0.9900 . ?
C58 H58B 0.9900 . ?
C58 C59 1.53(2) . ?
C59 H59A 0.9900 . ?
C59 H59B 0.9900 . ?
C59 C60 1.551(19) . ?
C60 H60A 0.9900 . ?
C60 H60B 0.9900 . ?
C60 C61 1.55(2) . ?
C61 H61A 0.9900 . ?
C61 H61B 0.9900 . ?
C61 C62 1.53(2) . ?
C62 H62A 0.9900 . ?
C62 H62B 0.9900 . ?
C62 C63 1.53(2) . ?
C63 H63A 0.9800 . ?
C63 H63B 0.9800 . ?
C63 H63C 0.9800 . ?
C64 H64A 0.9900 . ?
C64 H64B 0.9900 . ?
C64 C65 1.456(14) . ?
C65 H65 1.0000 . ?
C65 C66 1.510(13) . ?
C65 C72 1.498(14) . ?
C66 H66A 0.9900 . ?
C66 H66B 0.9900 . ?
C66 C67 1.525(15) . ?
C67 H67A 0.9900 . ?
C67 H67B 0.9900 . ?
C67 C68 1.559(15) . ?
C68 H68A 0.9900 . ?
C68 H68B 0.9900 . ?
C68 C69 1.543(18) . ?
C69 H69A 0.9900 . ?
C69 H69B 0.9900 . ?
C69 C70 1.563(18) . ?
C70 H70A 0.9900 . ?
C70 H70B 0.9900 . ?
C70 C71 1.536(19) . ?
C71 H71A 0.9800 . ?
C71 H71B 0.9800 . ?
C71 H71C 0.9800 . ?
C72 H72A 0.9900 . ?
C72 H72B 0.9900 . ?
C72 C73 1.552(14) . ?
C73 H73A 0.9900 . ?
C73 H73B 0.9900 . ?
C73 C74 1.507(15) . ?
C74 H74A 0.9900 . ?
C74 H74B 0.9900 . ?
C74 C75 1.522(14) . ?
C75 H75A 0.9800 . ?
C75 H75B 0.9800 . ?
C75 H75C 0.9800 . ?
C76 H76A 0.9900 . ?
C76 H76B 0.9900 . ?
C76 C77 1.581(15) . ?
C77 H77 1.0000 . ?
C77 C78 1.477(14) . ?
C77 C84 1.547(16) . ?
C78 H78A 0.9900 . ?
C78 H78B 0.9900 . ?
C78 C79 1.546(18) . ?
C79 H79A 0.9900 . ?
C79 H79B 0.9900 . ?
C79 C80 1.549(19) . ?
C80 H80A 0.9900 . ?
C80 H80B 0.9900 . ?
C80 C81 1.557(19) . ?
C81 H81A 0.9900 . ?
C81 H81B 0.9900 . ?
C81 C82 1.52(2) . ?
C82 H82A 0.9900 . ?
C82 H82B 0.9900 . ?
C82 C83 1.56(2) . ?
C83 H83A 0.9800 . ?
C83 H83B 0.9800 . ?
C83 H83C 0.9800 . ?
C84 H84A 0.9900 . ?
C84 H84B 0.9900 . ?
C84 C85 1.542(15) . ?
C85 H85A 0.9900 . ?
C85 H85B 0.9900 . ?
C85 C86 1.555(16) . ?
C86 H86A 0.9900 . ?
C86 H86B 0.9900 . ?
C86 C87 1.534(15) . ?
C87 H87A 0.9800 . ?
C87 H87B 0.9800 . ?
C87 H87C 0.9800 . ?
C88 H88A 0.9900 . ?
C88 H88B 0.9900 . ?
C88 C89 1.538(13) . ?
C89 H89A 0.9900 . ?
C89 H89B 0.9900 . ?
C89 C90 1.537(14) . ?
C90 H90A 0.9900 . ?
C90 H90B 0.9900 . ?
C90 C91 1.585(18) . ?
C91 H91A 0.9900 . ?
C91 H91B 0.9900 . ?
C91 C92 1.544(18) . ?
C92 H92A 0.9900 . ?
C92 H92B 0.9900 . ?
C92 C93 1.51(2) . ?
C93 H93A 0.9900 . ?
C93 H93B 0.9900 . ?
C93 C94 1.53(2) . ?
C94 H94A 0.9900 . ?
C94 H94B 0.9900 . ?
C94 C95 1.538(19) . ?
C95 H95A 0.9900 . ?
C95 H95B 0.9900 . ?
C95 C96 1.54(2) . ?
C96 H96A 0.9900 . ?
C96 H96B 0.9900 . ?
C96 C97 1.55(2) . ?
C97 H97A 0.9900 . ?
C97 H97B 0.9900 . ?
C97 C98 1.54(2) . ?
C98 H98A 0.9800 . ?
C98 H98B 0.9800 . ?
C98 H98C 0.9800 . ?
S1A C2A 1.743(11) . ?
S1A C3A 1.722(11) . ?
S2A N1A 1.643(9) . ?
S2A N2A 1.641(10) . ?
S3A C8A 1.757(10) . ?
S3A C9A 1.778(13) . ?
S4A C11A 1.754(11) . ?
S4A C12A 1.750(12) . ?
S5A C17A 1.681(10) . ?
S5A C18A 1.820(11) . ?
F1A C26A 1.341(13) . ?
F2A C27A 1.261(18) . ?
F3A C28A 1.21(2) . ?
F3E C25A 1.22(5) . ?
F4A C45A 1.374(17) . ?
F4E C42A 1.33(2) . ?
F5A C44A 1.375(18) . ?
F6A C43A 1.263(14) . ?
O1A C32A 1.228(13) . ?
O2A C49A 1.263(11) . ?
N1A C5A 1.315(12) . ?
N2A C6A 1.337(11) . ?
N3A C13A 1.353(11) . ?
N3A C14A 1.378(11) . ?
N3A C64A 1.463(11) . ?
N4A C15A 1.355(10) . ?
N4A C16A 1.452(11) . ?
N4A C76A 1.404(12) . ?
N5A C34A 1.14(3) . ?
N6A C35A 1.095(18) . ?
N7A C51A 1.171(16) . ?
N8A C52A 1.162(12) . ?
C1A C2A 1.465(14) . ?
C1A C18A 1.398(14) . ?
C1A C88A 1.537(13) . ?
C2A C17A 1.394(13) . ?
C3A C4A 1.390(12) . ?
C3A C16A 1.355(12) . ?
C4A C5A 1.472(13) . ?
C4A C15A 1.385(12) . ?
C5A C6A 1.447(14) . ?
C6A C7A 1.397(13) . ?
C7A C8A 1.366(13) . ?
C7A C14A 1.402(12) . ?
C8A C13A 1.452(13) . ?
C9A C10A 1.369(14) . ?
C9A C12A 1.340(13) . ?
C10A C11A 1.498(16) . ?
C10A C53A 1.512(12) . ?
C11A C19A 1.412(16) . ?
C12A C13A 1.386(13) . ?
C14A C15A 1.484(12) . ?
C16A C17A 1.395(12) . ?
C18A C36A 1.438(13) . ?
C19A H19A 0.9500 . ?
C19A C20A 1.255(18) . ?
C20A C21A 1.467(17) . ?
C20A C32A 1.56(2) . ?
C21A C22A 1.50(2) . ?
C21A C33A 1.45(3) . ?
C22A C23A 1.42(2) . ?
C22A C31A 1.46(2) . ?
C23A H23A 0.9500 . ?
C23A C24A 1.31(2) . ?
C24A C25A 1.3900 . ?
C24A C29A 1.3900 . ?
C25A C26A 1.3900 . ?
C26A C27A 1.3900 . ?
C27A C28A 1.3900 . ?
C28A C29A 1.3900 . ?
C29A C30A 1.443(17) . ?
C30A H30A 0.9500 . ?
C30A C31A 1.29(2) . ?
C31A C32A 1.55(2) . ?
C33A C34A 1.48(3) . ?
C33A C35A 1.59(2) . ?
C36A H36A 0.9500 . ?
C36A C37A 1.338(13) . ?
C37A C38A 1.538(14) . ?
C37A C49A 1.431(14) . ?
C38A C39A 1.510(15) . ?
C38A C50A 1.391(15) . ?
C39A C40A 1.397(13) . ?
C39A C48A 1.349(14) . ?
C40A H40A 0.9500 . ?
C40A C41A 1.386(16) . ?
C41A C42A 1.462(16) . ?
C41A C46A 1.421(16) . ?
C42A C43A 1.35(2) . ?
C43A C44A 1.37(2) . ?
C44A C45A 1.407(19) . ?
C45A C46A 1.341(17) . ?
C46A C47A 1.441(14) . ?
C47A H47A 0.9500 . ?
C47A C48A 1.398(14) . ?
C48A C49A 1.443(13) . ?
C50A C51A 1.371(18) . ?
C50A C52A 1.428(16) . ?
C53A H53C 0.9900 . ?
C53A H53D 0.9900 . ?
C53A C54A 1.437(14) . ?
C54A H54C 0.9900 . ?
C54A H54D 0.9900 . ?
C54A C55A 1.564(13) . ?
C55A H55C 0.9900 . ?
C55A H55D 0.9900 . ?
C55A C56A 1.522(16) . ?
C56A H56C 0.9900 . ?
C56A H56D 0.9900 . ?
C56A C57A 1.548(15) . ?
C57A H57C 0.9900 . ?
C57A H57D 0.9900 . ?
C57A C58A 1.510(18) . ?
C58A H58C 0.9900 . ?
C58A H58D 0.9900 . ?
C58A C59A 1.475(18) . ?
C59A H59C 0.9900 . ?
C59A H59D 0.9900 . ?
C59A C60A 1.533(19) . ?
C60A H60C 0.9900 . ?
C60A H60D 0.9900 . ?
C60A C61A 1.530(19) . ?
C61A H61C 0.9900 . ?
C61A H61D 0.9900 . ?
C61A C62A 1.55(2) . ?
C62A H62C 0.9900 . ?
C62A H62D 0.9900 . ?
C62A C63A 1.530(19) . ?
C63A H63D 0.9800 . ?
C63A H63E 0.9800 . ?
C63A H63F 0.9800 . ?
C64A H64C 0.9900 . ?
C64A H64D 0.9900 . ?
C64A C65A 1.521(12) . ?
C65A H65A 1.0000 . ?
C65A C66A 1.502(12) . ?
C65A C72A 1.519(12) . ?
C66A H66C 0.9900 . ?
C66A H66D 0.9900 . ?
C66A C67A 1.544(13) . ?
C67A H67C 0.9900 . ?
C67A H67D 0.9900 . ?
C67A C68A 1.584(14) . ?
C68A H68C 0.9900 . ?
C68A H68D 0.9900 . ?
C68A C69A 1.595(17) . ?
C69A H69C 0.9900 . ?
C69A H69D 0.9900 . ?
C69A C70A 1.507(17) . ?
C70A H70C 0.9900 . ?
C70A H70D 0.9900 . ?
C70A C71A 1.524(19) . ?
C71A H71D 0.9800 . ?
C71A H71E 0.9800 . ?
C71A H71F 0.9800 . ?
C72A H72C 0.9900 . ?
C72A H72D 0.9900 . ?
C72A C73A 1.527(12) . ?
C73A H73C 0.9900 . ?
C73A H73D 0.9900 . ?
C73A C74A 1.458(14) . ?
C74A H74C 0.9900 . ?
C74A H74D 0.9900 . ?
C74A C75A 1.588(16) . ?
C75A H75D 0.9800 . ?
C75A H75E 0.9800 . ?
C75A H75F 0.9800 . ?
C76A H76C 0.9900 . ?
C76A H76D 0.9900 . ?
C76A C77A 1.413(15) . ?
C77A H77A 1.0000 . ?
C77A C78A 1.502(15) . ?
C77A C84A 1.501(16) . ?
C78A H78C 0.9900 . ?
C78A H78D 0.9900 . ?
C78A C79A 1.508(17) . ?
C79A H79C 0.9900 . ?
C79A H79D 0.9900 . ?
C79A C80A 1.613(16) . ?
C80A H80C 0.9900 . ?
C80A H80D 0.9900 . ?
C80A C81A 1.555(17) . ?
C81A H81C 0.9900 . ?
C81A H81D 0.9900 . ?
C81A C82A 1.525(19) . ?
C82A H82C 0.9900 . ?
C82A H82D 0.9900 . ?
C82A C83A 1.515(19) . ?
C83A H83D 0.9800 . ?
C83A H83E 0.9800 . ?
C83A H83F 0.9800 . ?
C84A H84C 0.9900 . ?
C84A H84D 0.9900 . ?
C84A C85A 1.523(17) . ?
C85A H85C 0.9900 . ?
C85A H85D 0.9900 . ?
C85A C86A 1.504(17) . ?
C86A H86C 0.9900 . ?
C86A H86D 0.9900 . ?
C86A C87A 1.576(18) . ?
C87A H87D 0.9800 . ?
C87A H87E 0.9800 . ?
C87A H87F 0.9800 . ?
C88A H88C 0.9900 . ?
C88A H88D 0.9900 . ?
C88A C89A 1.531(16) . ?
C89A H89C 0.9900 . ?
C89A H89D 0.9900 . ?
C89A C90A 1.493(17) . ?
C90A H90C 0.9900 . ?
C90A H90D 0.9900 . ?
C90A C91A 1.559(18) . ?
C91A H91C 0.9900 . ?
C91A H91D 0.9900 . ?
C91A C92A 1.458(18) . ?
C92A H92C 0.9900 . ?
C92A H92D 0.9900 . ?
C92A C93A 1.499(19) . ?
C93A H93C 0.9900 . ?
C93A H93D 0.9900 . ?
C93A C94A 1.571(19) . ?
C94A H94C 0.9900 . ?
C94A H94D 0.9900 . ?
C94A C95A 1.586(19) . ?
C95A H95C 0.9900 . ?
C95A H95D 0.9900 . ?
C95A C96A 1.55(2) . ?
C96A H96C 0.9900 . ?
C96A H96D 0.9900 . ?
C96A C97A 1.53(2) . ?
C97A H97C 0.9900 . ?
C97A H97D 0.9900 . ?
C97A C98A 1.54(2) . ?
C98A H98D 0.9800 . ?
C98A H98E 0.9800 . ?
C98A H98F 0.9800 . ?
S1B N1B 1.629(10) . ?
S1B N1B 1.629(10) 2 ?
S2B C3B 1.742(10) . ?
S2B C4B 1.767(11) . ?
S3B C6B 1.786(9) . ?
S3B C7B 1.745(11) . ?
F1B C19B 1.360(17) . ?
F2B C18B 1.280(16) . ?
F3B C17B 1.289(17) . ?
F05C C16B 1.35(2) . ?
O1B C23B 1.195(10) . ?
N1B C1B 1.369(13) . ?
N2B C8B 1.427(11) . ?
N2B C9B 1.404(11) . ?
N2B C38B 1.464(12) . ?
N3B C25B 1.176(14) . ?
N4B C26B 1.154(12) . ?
C1B C1B 1.44(2) 2 ?
C1B C2B 1.408(14) . ?
C2B C3B 1.408(13) . ?
C2B C9B 1.465(13) . ?
C3B C8B 1.342(13) . ?
C4B C5B 1.419(12) . ?
C4B C7B 1.355(12) . ?
C5B C6B 1.411(13) . ?
C5B C27B 1.485(11) . ?
C6B C10B 1.404(13) . ?
C7B C8B 1.384(12) . ?
C9B C9B 1.374(18) 2 ?
C10B H10B 0.9500 . ?
C10B C11B 1.317(12) . ?
C11B C12B 1.497(13) . ?
C11B C23B 1.504(14) . ?
C12B C13B 1.501(14) . ?
C12B C24B 1.341(13) . ?
C13B C14B 1.378(13) . ?
C13B C22B 1.416(13) . ?
C14B H14B 0.9500 . ?
C14B C15B 1.413(14) . ?
C15B C16B 1.479(17) . ?
C15B C20B 1.397(15) . ?
C16B C17B 1.280(19) . ?
C17B C18B 1.42(2) . ?
C18B C19B 1.42(2) . ?
C19B C20B 1.460(16) . ?
C20B C21B 1.411(15) . ?
C21B H21B 0.9500 . ?
C21B C22B 1.379(13) . ?
C22B C23B 1.481(14) . ?
C24B C25B 1.347(16) . ?
C24B C26B 1.507(15) . ?
C27B H27A 0.9900 . ?
C27B H27B 0.9900 . ?
C27B C28B 1.470(13) . ?
C28B H28A 0.9900 . ?
C28B H28B 0.9900 . ?
C28B C29B 1.606(15) . ?
C29B H29A 0.9900 . ?
C29B H29B 0.9900 . ?
C29B C30B 1.572(17) . ?
C30B H30B 0.9900 . ?
C30B H30C 0.9900 . ?
C30B C31B 1.535(17) . ?
C31B H31A 0.9900 . ?
C31B H31B 0.9900 . ?
C31B C32B 1.520(18) . ?
C32B H32A 0.9900 . ?
C32B H32B 0.9900 . ?
C32B C33B 1.549(18) . ?
C33B H33A 0.9900 . ?
C33B H33B 0.9900 . ?
C33B C34B 1.502(18) . ?
C34B H34A 0.9900 . ?
C34B H34B 0.9900 . ?
C34B C35B 1.528(19) . ?
C35B H35A 0.9900 . ?
C35B H35B 0.9900 . ?
C35B C36B 1.57(2) . ?
C36B H36B 0.9900 . ?
C36B H36C 0.9900 . ?
C36B C37B 1.56(2) . ?
C37B H37A 0.9800 . ?
C37B H37B 0.9800 . ?
C37B H37C 0.9800 . ?
C38B H38A 0.9900 . ?
C38B H38B 0.9900 . ?
C38B C39B 1.536(15) . ?
C39B H39B 1.0000 . ?
C39B C40B 1.493(15) . ?
C39B C46B 1.525(16) . ?
C40B H40B 0.9900 . ?
C40B H40C 0.9900 . ?
C40B C41B 1.496(17) . ?
C41B H41A 0.9900 . ?
C41B H41B 0.9900 . ?
C41B C42B 1.541(17) . ?
C42B H42A 0.9900 . ?
C42B H42B 0.9900 . ?
C42B C43B 1.534(19) . ?
C43B H43A 0.9900 . ?
C43B H43B 0.9900 . ?
C43B C44B 1.529(19) . ?
C44B H44A 0.9900 . ?
C44B H44B 0.9900 . ?
C44B C45B 1.552(19) . ?
C45B H45A 0.9800 . ?
C45B H45B 0.9800 . ?
C45B H45C 0.9800 . ?
C46B H46A 0.9900 . ?
C46B H46B 0.9900 . ?
C46B C47B 1.529(16) . ?
C47B H47B 0.9900 . ?
C47B H47C 0.9900 . ?
C47B C48B 1.504(17) . ?
C48B H48A 0.9900 . ?
C48B H48B 0.9900 . ?
C48B C49B 1.550(17) . ?
C49B H49A 0.9800 . ?
C49B H49B 0.9800 . ?
C49B H49C 0.9800 . ?

loop_
_exptl_oxdiff_crystal_face_indexfrac_h
_exptl_oxdiff_crystal_face_indexfrac_k
_exptl_oxdiff_crystal_face_indexfrac_l
_exptl_oxdiff_crystal_face_x
_exptl_oxdiff_crystal_face_y
_exptl_oxdiff_crystal_face_z
-0.0002 -0.9994 -0.9994 -0.0328 -0.0142 0.0601
-0.9995 0.0002 0.0002 -0.0054 0.0624 0.0138
0.9995 -0.0002 -0.0002 0.0054 -0.0624 -0.0138
0.9998 0.9993 -1.0003 -0.0330 -0.0509 -0.0711
-0.0002 -0.9994 0.0003 0.0028 -0.0128 0.0587
-0.9995 0.0002 -0.9995 -0.0410 0.0610 0.0152
0.0001 0.9995 1.9991 0.0684 0.0155 -0.0616
-0.0000 0.0000 0.9997 0.0356 0.0014 -0.0014

loop_
_smtbx_masks_void_nr
_smtbx_masks_void_average_x
_smtbx_masks_void_average_y
_smtbx_masks_void_average_z
_smtbx_masks_void_volume
_smtbx_masks_void_count_electrons
_smtbx_masks_void_content
1 -0.711 -0.377 -0.178 7434.5 1190.5 ?
2 0.112 0.334 0.629 58.6 14.3 ?
3 0.112 0.666 0.129 58.6 14.3 ?
4 0.180 0.079 0.450 8.1 0.0 ?
5 0.180 0.921 0.950 8.1 0.0 ?
6 0.820 0.079 0.050 8.1 0.0 ?
7 0.888 0.334 0.871 58.6 14.3 ?
8 0.888 0.666 0.371 58.6 14.3 ?
9 0.820 0.921 0.550 8.1 0.0 ?
